data_1575546
loop_
_publ_author_name
'Li, Longfei'
'Zhang, Beijing'
'Xie, Yi'
'Xiong, Qi'
'Zhong, Yuanbo'
'Jiang, Yansong'
'Wang, Yu'
'Wang, Haobing'
'Jiang, Shang-Da'
'Zhou, Shen'
'Jiang, Xing'

_publ_section_title
;
 An acetylene-bridged ferrocene macrocycle: efficient synthesis and
 electron transfer mechanism in mixed-valence systems.
;
_journal_issue 37
_journal_name_full 'Chemical science'
_journal_page_first 17268
_journal_page_last 17275
_journal_paper_doi 10.1039/d5sc02322j
_journal_volume 16
_journal_year 2025
_chemical_formula_moiety 'C36 H36 Fe3'
_chemical_formula_sum 'C36 H36 Fe3'
_chemical_formula_weight 636.20
_space_group_crystal_system triclinic
_space_group_IT_number 2
_space_group_name_Hall '-P 1'
_space_group_name_H-M_alt 'P -1'
_atom_sites_solution_hydrogens geom
_atom_sites_solution_primary dual
_atom_sites_solution_secondary difmap
_audit_creation_date 2025-05-13
_audit_creation_method
;
Olex2 1.5
(compiled 2022.04.07 svn.rca3783a0 for OlexSys, GUI svn.r6498)
;
_audit_update_record
;
2025-05-23 deposited with the CCDC.	2025-08-12 downloaded from the CCDC.
;
_cell_angle_alpha 102.0480(10)
_cell_angle_beta 97.6720(10)
_cell_angle_gamma 104.6740(10)
_cell_formula_units_Z 8
_cell_length_a 13.3346(2)
_cell_length_b 17.6109(2)
_cell_length_c 25.4209(3)
_cell_measurement_reflns_used 63386
_cell_measurement_temperature 173.00(10)
_cell_measurement_theta_max 31.2140
_cell_measurement_theta_min 2.0590
_cell_volume 5537.10(13)
_computing_cell_refinement 'CrysAlisPro 1.171.42.73a (Rigaku OD, 2022)'
_computing_data_collection 'CrysAlisPro 1.171.42.73a (Rigaku OD, 2022)'
_computing_data_reduction 'CrysAlisPro 1.171.42.73a (Rigaku OD, 2022)'
_computing_molecular_graphics 'Olex2 1.5 (Dolomanov et al., 2009)'
_computing_publication_material 'Olex2 1.5 (Dolomanov et al., 2009)'
_computing_structure_refinement 'SHELXL 2019/3 (Sheldrick, 2015)'
_computing_structure_solution 'SHELXT 2018/2 (Sheldrick, 2018)'
_diffrn_ambient_environment N~2~
_diffrn_ambient_temperature 173.00(10)
_diffrn_detector 'Hybrid Pixel Array Detector'
_diffrn_detector_area_resol_mean 10.0000
_diffrn_detector_type HyPix
_diffrn_measured_fraction_theta_full 0.999
_diffrn_measured_fraction_theta_max 0.825
_diffrn_measurement_details
;
List of Runs (angles in degrees, time in seconds):

  # Type    Start    End  Width  t~exp~   \w     \q     \k     \f   Frames
#--------------------------------------------------------------------------
  1  \w     -8.00  76.00   0.50    3.33    --    4.15  47.00-120.00  168
  2  \w    -67.00  16.00   0.50    3.33    --    4.15 -47.00  90.00  166
  3  \w    -17.00  35.00   0.50    3.33    --    4.15 -99.00 150.00  104
  4  \w    -17.00  35.00   0.50    3.33    --    4.15 -99.00  60.00  104
  5  \w    -17.00  35.00   0.50    3.33    --    4.15 -99.00-120.00  104
  6  \w    -17.00  35.00   0.50    3.33    --    4.15 -99.00  30.00  104
  7  \w    -17.00  76.00   0.50    3.33    --    4.15  77.00 120.00  186
  8  \w    -77.00   9.00   0.50    3.33    --   -5.09 -57.00 -60.00  172
  9  \w    -17.00   8.00   0.50    3.33    --    4.15 -99.00-180.00   50
 10  \w    -17.00  35.00   0.50    3.33    --    4.15 -99.00 -60.00  104
;
_diffrn_measurement_device 'four-circle diffractometer'
_diffrn_measurement_device_type 'XtaLAB Synergy R, DW system, HyPix'
_diffrn_measurement_method '\w scans'
_diffrn_orient_matrix_type 'CrysAlisPro convention (1999,Acta A55,543-557)'
_diffrn_orient_matrix_UB_11 0.0464031000
_diffrn_orient_matrix_UB_12 0.0294645000
_diffrn_orient_matrix_UB_13 0.0163155000
_diffrn_orient_matrix_UB_21 -0.0219871000
_diffrn_orient_matrix_UB_22 0.0313497000
_diffrn_orient_matrix_UB_23 -0.0044824000
_diffrn_orient_matrix_UB_31 -0.0225585000
_diffrn_orient_matrix_UB_32 -0.0009875000
_diffrn_orient_matrix_UB_33 0.0236765000
_diffrn_radiation_monochromator mirror
_diffrn_radiation_probe x-ray
_diffrn_radiation_type 'Mo K\a'
_diffrn_radiation_wavelength 0.71073
_diffrn_reflns_av_R_equivalents 0.0435
_diffrn_reflns_av_unetI/netI 0.0361
_diffrn_reflns_Laue_measured_fraction_full 0.999
_diffrn_reflns_Laue_measured_fraction_max 0.825
_diffrn_reflns_limit_h_max 17
_diffrn_reflns_limit_h_min -17
_diffrn_reflns_limit_k_max 24
_diffrn_reflns_limit_k_min -24
_diffrn_reflns_limit_l_max 34
_diffrn_reflns_limit_l_min -35
_diffrn_reflns_number 129604
_diffrn_reflns_point_group_measured_fraction_full 0.999
_diffrn_reflns_point_group_measured_fraction_max 0.825
_diffrn_reflns_theta_full 25.242
_diffrn_reflns_theta_max 31.183
_diffrn_reflns_theta_min 1.912
_diffrn_source 'Rotating-anode X-ray tube'
_diffrn_source_type 'Rigaku (Mo) X-ray Source'
_exptl_absorpt_coefficient_mu 1.576
_exptl_absorpt_correction_T_max 1.00000
_exptl_absorpt_correction_T_min 0.81176
_exptl_absorpt_correction_type multi-scan
_exptl_absorpt_process_details
;
CrysAlisPro 1.171.42.73a (Rigaku Oxford Diffraction, 2022)
Empirical absorption correction using spherical harmonics,
implemented in SCALE3 ABSPACK scaling algorithm.
;
_exptl_crystal_colour yellow
_exptl_crystal_colour_primary yellow
_exptl_crystal_density_diffrn 1.526
_exptl_crystal_description block
_exptl_crystal_F_000 2640
_exptl_crystal_size_max 0.3
_exptl_crystal_size_mid 0.2
_exptl_crystal_size_min 0.2
_refine_diff_density_max 1.161
_refine_diff_density_min -0.528
_refine_diff_density_rms 0.081
_refine_ls_extinction_method none
_refine_ls_goodness_of_fit_ref 1.146
_refine_ls_hydrogen_treatment constr
_refine_ls_matrix_type full
_refine_ls_number_parameters 1405
_refine_ls_number_reflns 29597
_refine_ls_number_restraints 0
_refine_ls_restrained_S_all 1.146
_refine_ls_R_factor_all 0.0579
_refine_ls_R_factor_gt 0.0435
_refine_ls_shift/su_max 0.003
_refine_ls_shift/su_mean 0.000
_refine_ls_structure_factor_coef Fsqd
_refine_ls_weighting_details 'w=1/[\s^2^(Fo^2^)+(0.0191P)^2^+8.0671P] where P=(Fo^2^+2Fc^2^)/3'
_refine_ls_weighting_scheme calc
_refine_ls_wR_factor_gt 0.0932
_refine_ls_wR_factor_ref 0.0974
_reflns_Friedel_coverage 0.000
_reflns_number_gt 24002
_reflns_number_total 29597
_reflns_threshold_expression 'I > 2\s(I)'
_cod_data_source_file d5sc02322j2.cif
_cod_data_source_block etfc-cyclictrimer_auto
_cod_depositor_comments 'Adding full bibliography for 1575546--1575548.cif.'
_cod_database_code 1575546
_shelx_shelxl_version_number 2019/3
_chemical_oxdiff_formula 'C H Fe'
_shelx_space_group_comment
;
The symmetry employed for this shelxl refinement is uniquely defined
by the following loop, which should always be used as a source of
symmetry information in preference to the above space-group names.
They are only intended as comments.
;
_shelx_estimated_absorpt_t_max 0.743
_shelx_estimated_absorpt_t_min 0.649
_olex2_refinement_description
;
1. Fixed Uiso
 At 1.2 times of:
  All C(H) groups, All C(H,H) groups
2.a Secondary CH2 refined with riding coordinates:
 C90(H90A,H90B), C31(H31A,H31B), C30(H30A,H30B), C66(H66A,H66B), C19(H19A,
 H19B), C18(H18A,H18B), C91(H91A,H91B), C43(H43A,H43B), C114(H11A,H11B),
 C67(H67A,H67B), C42(H42A,H42B), C78(H78A,H78B), C103(H10A,H10B), C102(H10C,
 H10D), C54(H54A,H54B), C79(H79A,H79B), C115(H11C,H11D), C55(H55A,H55B),
 C127(H12A,H12B), C126(H12C,H12D), C150(H15A,H15B), C151(H15C,H15D), C139(H13A,
 H13B), C138(H13C,H13D)
2.b Aromatic/amide H refined with riding coordinates:
 C26(H26), C93(H93), C45(H45), C29(H29), C107(H107), C33(H33), C96(H96),
 C17(H17), C24(H24), C15(H15), C22(H22), C108(H108), C105(H105), C110(H110),
 C132(H132), C21(H21), C14(H14), C53(H53), C16(H16), C48(H48), C60(H60),
 C27(H27), C36(H36), C131(H131), C141(H141), C77(H77), C98(H98), C106(H106),
 C23(H23), C113(H113), C76(H76), C86(H86), C50(H50), C87(H87), C71(H71),
 C72(H72), C144(H144), C28(H28), C94(H94), C47(H47), C34(H34), C41(H41),
 C143(H143), C112(H112), C75(H75), C35(H35), C65(H65), C69(H69), C111(H111),
 C99(H99), C89(H89), C142(H142), C38(H38), C95(H95), C101(H101), C149(H149),
 C59(H59), C125(H125), C84(H84), C146(H146), C46(H46), C88(H88), C124(H124),
 C148(H148), C40(H40), C147(H147), C74(H74), C120(H120), C156(H156), C62(H62),
 C153(H153), C137(H137), C39(H39), C52(H52), C130(H130), C57(H57), C117(H117),
 C100(H100), C129(H129), C155(H155), C118(H118), C134(H134), C123(H123),
 C70(H70), C64(H64), C135(H135), C81(H81), C63(H63), C154(H154), C122(H122),
 C119(H119), C58(H58), C51(H51), C136(H136), C82(H82), C83(H83)
;
_olex2_submission_special_instructions 'No special instructions were received'
_oxdiff_exptl_absorpt_empirical_details
;
Empirical correction (ABSPACK) includes:
- Absorption correction using spherical harmonics
- Frame scaling
;
_oxdiff_exptl_absorpt_empirical_full_max 2.618
_oxdiff_exptl_absorpt_empirical_full_min 0.493

loop_
_space_group_symop_operation_xyz
'x, y, z'
'-x, -y, -z'

loop_
_atom_site_label
_atom_site_type_symbol
_atom_site_fract_x
_atom_site_fract_y
_atom_site_fract_z
_atom_site_U_iso_or_equiv
_atom_site_adp_type
_atom_site_occupancy
_atom_site_site_symmetry_order
_atom_site_calc_flag
_atom_site_refinement_flags_posn
_atom_site_refinement_flags_adp
_atom_site_refinement_flags_occupancy
_atom_site_disorder_assembly
_atom_site_disorder_group
Fe1 Fe 1.10967(3) 0.32358(2) 0.98925(2) 0.01921(7) Uani 1 1 d . . . . .
Fe2 Fe 0.58537(3) 0.32827(2) 0.99499(2) 0.02090(7) Uani 1 1 d . . . . .
Fe3 Fe 0.45806(3) 0.43913(2) 0.76821(2) 0.02068(7) Uani 1 1 d . . . . .
Fe4 Fe 0.79773(3) 0.76629(2) 0.74739(2) 0.02167(7) Uani 1 1 d . . . . .
Fe5 Fe 0.08037(3) 0.55725(2) 0.25459(2) 0.02073(7) Uani 1 1 d . . . . .
Fe6 Fe -0.11754(3) 0.17201(2) 0.48526(2) 0.02324(8) Uani 1 1 d . . . . .
Fe7 Fe 0.75982(3) -0.00530(2) 0.99763(2) 0.02074(7) Uani 1 1 d . . . . .
Fe8 Fe 0.27649(3) 0.77373(2) 0.76804(2) 0.02297(8) Uani 1 1 d . . . . .
Fe9 Fe 0.41464(3) 0.17338(2) 0.50322(2) 0.02539(8) Uani 1 1 d . . . . .
Fe10 Fe 0.23951(3) 0.51067(2) 0.51697(2) 0.02060(7) Uani 1 1 d . . . . .
Fe11 Fe 0.42295(3) 0.89351(2) 0.26428(2) 0.02267(8) Uani 1 1 d . . . . .
Fe12 Fe -0.10049(3) 0.89547(2) 0.26306(2) 0.02456(8) Uani 1 1 d . . . . .
C20 C 0.73666(19) 0.37441(15) 0.98498(10) 0.0230(5) Uani 1 1 d . . . . .
C32 C 0.55664(19) 0.20492(15) 0.97944(11) 0.0240(5) Uani 1 1 d . . . . .
C44 C 0.72667(19) 0.83304(15) 0.79839(10) 0.0222(5) Uani 1 1 d . . . . .
C56 C -0.1155(2) 0.78287(15) 0.27757(11) 0.0254(5) Uani 1 1 d . . . . .
C68 C 0.2608(2) 0.12473(16) 0.50848(11) 0.0269(5) Uani 1 1 d . . . . .
C80 C 0.4428(2) 0.29674(16) 0.52206(12) 0.0273(5) Uani 1 1 d . . . . .
C25 C 0.65064(19) 0.01452(15) 0.94078(10) 0.0217(5) Uani 1 1 d . . . . .
C26 C 0.6274(2) -0.06996(15) 0.93911(10) 0.0254(5) Uani 1 1 d . . . . .
H26 H 0.563591 -0.102851 0.945013 0.030 Uiso 1 1 calc R U . . .
C93 C 0.7557(2) 0.06202(17) 1.07309(10) 0.0266(5) Uani 1 1 d . . . . .
H93 H 0.713139 0.097352 1.080285 0.032 Uiso 1 1 calc R U . . .
C92 C 0.8601(2) 0.08448(16) 1.06202(10) 0.0241(5) Uani 1 1 d . . . . .
C37 C 0.4332(2) 0.82875(16) 0.77169(11) 0.0266(5) Uani 1 1 d . . . . .
C104 C 0.3905(2) 0.50179(15) 0.82333(10) 0.0236(5) Uani 1 1 d . . . . .
C45 C 0.8319(2) 0.87906(15) 0.79920(11) 0.0253(5) Uani 1 1 d . . . . .
H45 H 0.851207 0.929359 0.789579 0.030 Uiso 1 1 calc R U . . .
C13 C 0.99689(19) 0.35345(15) 0.94120(10) 0.0224(5) Uani 1 1 d . . . . .
C29 C 0.7544(2) 0.03975(16) 0.92963(10) 0.0239(5) Uani 1 1 d . . . . .
H29 H 0.790500 0.093006 0.928222 0.029 Uiso 1 1 calc R U . . .
C107 C 0.5493(2) 0.47400(17) 0.84548(10) 0.0289(6) Uani 1 1 d . . . . .
H107 H 0.622935 0.480134 0.854325 0.035 Uiso 1 1 calc R U . . .
C33 C 0.5450(2) 0.23815(16) 1.03360(11) 0.0270(5) Uani 1 1 d . . . . .
H33 H 0.584412 0.234433 1.066487 0.032 Uiso 1 1 calc R U . . .
C116 C 0.0584(2) 0.95152(16) 0.27529(12) 0.0292(6) Uani 1 1 d . . . . .
C61 C -0.0095(2) 0.14342(16) 0.53787(11) 0.0254(5) Uani 1 1 d . . . . .
C109 C 0.3514(2) 0.95892(15) 0.31568(10) 0.0243(5) Uani 1 1 d . . . . .
C96 C 0.8945(2) 0.01287(16) 1.05365(11) 0.0268(5) Uani 1 1 d . . . . .
H96 H 0.961124 0.009620 1.045695 0.032 Uiso 1 1 calc R U . . .
C17 C 0.9883(2) 0.26888(16) 0.92304(10) 0.0248(5) Uani 1 1 d . . . . .
H17 H 0.927777 0.225048 0.920647 0.030 Uiso 1 1 calc R U . . .
C24 C 0.7254(2) 0.40683(15) 1.03941(11) 0.0260(5) Uani 1 1 d . . . . .
H24 H 0.764358 0.402137 1.072091 0.031 Uiso 1 1 calc R U . . .
C15 C 1.1555(2) 0.34171(18) 0.91818(11) 0.0288(6) Uani 1 1 d . . . . .
H15 H 1.225811 0.355008 0.911974 0.035 Uiso 1 1 calc R U . . .
C97 C 0.26585(19) 0.66445(15) 0.78623(11) 0.0248(5) Uani 1 1 d . . . . .
C22 C 0.6072(2) 0.44095(16) 0.98065(12) 0.0310(6) Uani 1 1 d . . . . .
H22 H 0.553714 0.462495 0.966830 0.037 Uiso 1 1 calc R U . . .
C108 C 0.5028(2) 0.53549(16) 0.83586(10) 0.0257(5) Uani 1 1 d . . . . .
H108 H 0.540137 0.589849 0.837499 0.031 Uiso 1 1 calc R U . . .
C105 C 0.3686(2) 0.41876(16) 0.82582(11) 0.0268(5) Uani 1 1 d . . . . .
H105 H 0.300260 0.381288 0.819405 0.032 Uiso 1 1 calc R U . . .
C110 C 0.3536(2) 0.88580(17) 0.33076(11) 0.0277(5) Uani 1 1 d . . . . .
H110 H 0.293487 0.844284 0.332307 0.033 Uiso 1 1 calc R U . . .
C132 C 0.5469(2) 0.41568(16) 0.71013(11) 0.0266(5) Uani 1 1 d . . . . .
H132 H 0.619724 0.418429 0.716888 0.032 Uiso 1 1 calc R U . . .
C21 C 0.6636(2) 0.39598(16) 0.94861(11) 0.0273(5) Uani 1 1 d . . . . .
H21 H 0.654011 0.382716 0.909727 0.033 Uiso 1 1 calc R U . . .
C14 C 1.1005(2) 0.39820(17) 0.93814(11) 0.0258(5) Uani 1 1 d . . . . .
H14 H 1.128095 0.455629 0.947731 0.031 Uiso 1 1 calc R U . . .
C90 C 1.0234(2) 0.17128(16) 1.03936(11) 0.0261(5) Uani 1 1 d . . . . .
H90A H 1.063831 0.141353 1.058256 0.031 Uiso 1 1 calc R U . . .
H90B H 1.003768 0.142850 0.999882 0.031 Uiso 1 1 calc R U . . .
C53 C 0.1253(2) 0.65620(16) 0.31989(10) 0.0264(5) Uani 1 1 d . . . . .
H53 H 0.160084 0.710068 0.319134 0.032 Uiso 1 1 calc R U . . .
C16 C 1.0864(2) 0.26202(17) 0.90922(11) 0.0294(6) Uani 1 1 d . . . . .
H16 H 1.102705 0.212812 0.896289 0.035 Uiso 1 1 calc R U . . .
C31 C 0.6308(2) 0.15620(15) 0.96432(11) 0.0258(5) Uani 1 1 d . . . . .
H31A H 0.691100 0.170313 0.995408 0.031 Uiso 1 1 calc R U . . .
H31B H 0.659096 0.170476 0.932461 0.031 Uiso 1 1 calc R U . . .
C73 C 0.3467(2) 0.48419(15) 0.57047(10) 0.0235(5) Uani 1 1 d . . . . .
C48 C 0.7336(2) 0.76229(16) 0.81595(10) 0.0250(5) Uani 1 1 d . . . . .
H48 H 0.675735 0.720751 0.819693 0.030 Uiso 1 1 calc R U . . .
C30 C 0.57615(19) 0.06485(15) 0.95005(11) 0.0241(5) Uani 1 1 d . . . . .
H30A H 0.540759 0.051859 0.980254 0.029 Uiso 1 1 calc R U . . .
H30B H 0.520906 0.050102 0.916508 0.029 Uiso 1 1 calc R U . . .
C60 C -0.1699(2) 0.77608(16) 0.22372(12) 0.0297(6) Uani 1 1 d . . . . .
H60 H -0.156375 0.748245 0.190400 0.036 Uiso 1 1 calc R U . . .
C140 C 0.1444(2) 0.42678(16) 0.44802(10) 0.0259(5) Uani 1 1 d . . . . .
C66 C 0.0756(2) 0.10594(16) 0.52329(12) 0.0272(5) Uani 1 1 d . . . . .
H66A H 0.049094 0.067091 0.486749 0.033 Uiso 1 1 calc R U . . .
H66B H 0.090094 0.074826 0.550186 0.033 Uiso 1 1 calc R U . . .
C27 C 0.7167(2) -0.09640(17) 0.92705(11) 0.0308(6) Uani 1 1 d . . . . .
H27 H 0.722669 -0.149732 0.923711 0.037 Uiso 1 1 calc R U . . .
C19 C 0.81588(19) 0.33177(15) 0.96830(11) 0.0244(5) Uani 1 1 d . . . . .
H19A H 0.783434 0.289006 0.933838 0.029 Uiso 1 1 calc R U . . .
H19B H 0.836592 0.305351 0.997055 0.029 Uiso 1 1 calc R U . . .
C36 C 0.4832(2) 0.22525(16) 0.94255(11) 0.0287(6) Uani 1 1 d . . . . .
H36 H 0.473705 0.211444 0.903678 0.034 Uiso 1 1 calc R U . . .
C131 C 0.4615(2) 0.34649(17) 0.70541(11) 0.0293(6) Uani 1 1 d . . . . .
H131 H 0.466967 0.294735 0.708366 0.035 Uiso 1 1 calc R U . . .
C18 C 0.91428(19) 0.39141(15) 0.95979(11) 0.0256(5) Uani 1 1 d . . . . .
H18A H 0.892054 0.419226 0.932229 0.031 Uiso 1 1 calc R U . . .
H18B H 0.946662 0.433182 0.994718 0.031 Uiso 1 1 calc R U . . .
C141 C 0.2509(2) 0.45173(17) 0.44070(10) 0.0273(5) Uani 1 1 d . . . . .
H141 H 0.293881 0.416964 0.432630 0.033 Uiso 1 1 calc R U . . .
C77 C 0.2421(2) 0.45477(17) 0.57969(10) 0.0256(5) Uani 1 1 d . . . . .
H77 H 0.206811 0.399800 0.577587 0.031 Uiso 1 1 calc R U . . .
C98 C 0.2127(2) 0.65321(17) 0.73171(11) 0.0306(6) Uani 1 1 d . . . . .
H98 H 0.228299 0.624317 0.699383 0.037 Uiso 1 1 calc R U . . .
C106 C 0.4665(2) 0.40185(17) 0.83954(11) 0.0293(6) Uani 1 1 d . . . . .
H106 H 0.474912 0.351410 0.843918 0.035 Uiso 1 1 calc R U . . .
C23 C 0.6455(2) 0.44756(16) 1.03654(12) 0.0302(6) Uani 1 1 d . . . . .
H23 H 0.622206 0.474415 1.066900 0.036 Uiso 1 1 calc R U . . .
C91 C 0.9228(2) 0.16857(15) 1.06188(11) 0.0251(5) Uani 1 1 d . . . . .
H91A H 0.941804 0.203171 1.099899 0.030 Uiso 1 1 calc R U . . .
H91B H 0.877667 0.191758 1.039606 0.030 Uiso 1 1 calc R U . . .
C113 C 0.4589(2) 1.00397(17) 0.31934(11) 0.0294(6) Uani 1 1 d . . . . .
H113 H 0.481862 1.055513 0.311767 0.035 Uiso 1 1 calc R U . . .
C76 C 0.1993(2) 0.52114(18) 0.59253(10) 0.0299(6) Uani 1 1 d . . . . .
H76 H 0.130716 0.518216 0.600115 0.036 Uiso 1 1 calc R U . . .
C86 C 1.1993(2) 0.27492(16) 1.03635(10) 0.0255(5) Uani 1 1 d . . . . .
H86 H 1.234955 0.236536 1.023510 0.031 Uiso 1 1 calc R U . . .
C50 C -0.0036(2) 0.53883(16) 0.31502(11) 0.0282(5) Uani 1 1 d . . . . .
H50 H -0.070511 0.500309 0.310506 0.034 Uiso 1 1 calc R U . . .
C128 C 0.5049(2) 0.48121(16) 0.70295(11) 0.0276(5) Uani 1 1 d . . . . .
C49 C 0.0135(2) 0.62042(15) 0.31019(10) 0.0243(5) Uani 1 1 d . . . . .
C87 C 1.2424(2) 0.36080(17) 1.04917(11) 0.0285(5) Uani 1 1 d . . . . .
H87 H 1.311184 0.389497 1.046152 0.034 Uiso 1 1 calc R U . . .
C71 C 0.3910(2) 0.06031(17) 0.51731(12) 0.0319(6) Uani 1 1 d . . . . .
H71 H 0.443676 0.039433 0.532891 0.038 Uiso 1 1 calc R U . . .
C72 C 0.3304(2) 0.10357(16) 0.54679(11) 0.0286(5) Uani 1 1 d . . . . .
H72 H 0.335397 0.116172 0.585435 0.034 Uiso 1 1 calc R U . . .
C43 C 0.6301(2) 0.85990(16) 0.78577(12) 0.0274(5) Uani 1 1 d . . . . .
H43A H 0.628034 0.873599 0.749871 0.033 Uiso 1 1 calc R U . . .
H43B H 0.636377 0.909996 0.813891 0.033 Uiso 1 1 calc R U . . .
C144 C 0.1103(2) 0.49809(17) 0.45872(10) 0.0274(5) Uani 1 1 d . . . . .
H144 H 0.042033 0.499846 0.464764 0.033 Uiso 1 1 calc R U . . .
C28 C 0.7948(2) -0.02871(18) 0.92095(11) 0.0297(6) Uani 1 1 d . . . . .
H28 H 0.862071 -0.028958 0.912567 0.036 Uiso 1 1 calc R U . . .
C94 C 0.7262(2) -0.02234(18) 1.07155(11) 0.0304(6) Uani 1 1 d . . . . .
H94 H 0.660954 -0.052801 1.077623 0.036 Uiso 1 1 calc R U . . .
C47 C 0.8426(2) 0.76465(17) 0.82694(10) 0.0288(6) Uani 1 1 d . . . . .
H47 H 0.869682 0.724837 0.838896 0.035 Uiso 1 1 calc R U . . .
C34 C 0.4645(2) 0.27789(17) 1.03032(13) 0.0325(6) Uani 1 1 d . . . . .
H34 H 0.440696 0.304867 1.060451 0.039 Uiso 1 1 calc R U . . .
C41 C 0.3928(2) 0.87751(16) 0.81077(12) 0.0303(6) Uani 1 1 d . . . . .
H41 H 0.418313 0.894052 0.849315 0.036 Uiso 1 1 calc R U . . .
C85 C 1.0939(2) 0.25579(15) 1.04589(10) 0.0235(5) Uani 1 1 d . . . . .
C143 C 0.1952(2) 0.56622(17) 0.45887(11) 0.0289(6) Uani 1 1 d . . . . .
H143 H 0.193857 0.621033 0.465408 0.035 Uiso 1 1 calc R U . . .
C112 C 0.5253(2) 0.95845(18) 0.33621(12) 0.0349(6) Uani 1 1 d . . . . .
H112 H 0.600309 0.974311 0.341925 0.042 Uiso 1 1 calc R U . . .
C121 C 0.7397(2) 0.65519(17) 0.69082(11) 0.0292(6) Uani 1 1 d . . . . .
C75 C 0.2779(2) 0.59273(17) 0.59196(11) 0.0320(6) Uani 1 1 d . . . . .
H75 H 0.271135 0.646171 0.599376 0.038 Uiso 1 1 calc R U . . .
C35 C 0.4265(2) 0.27001(17) 0.97432(13) 0.0343(6) Uani 1 1 d . . . . .
H35 H 0.372453 0.290847 0.960167 0.041 Uiso 1 1 calc R U . . .
C65 C -0.0026(2) 0.22758(16) 0.55411(11) 0.0289(6) Uani 1 1 d . . . . .
H65 H 0.058477 0.271450 0.557555 0.035 Uiso 1 1 calc R U . . .
C114 C 0.2561(2) 0.98641(16) 0.29995(12) 0.0294(6) Uani 1 1 d . . . . .
H11A H 0.258897 1.001002 0.264498 0.035 Uiso 1 1 calc R U . . .
H11B H 0.259672 1.035982 0.327883 0.035 Uiso 1 1 calc R U . . .
C69 C 0.2784(2) 0.09366(17) 0.45536(12) 0.0313(6) Uani 1 1 d . . . . .
H69 H 0.242613 0.098494 0.421870 0.038 Uiso 1 1 calc R U . . .
C111 C 0.4604(2) 0.88508(18) 0.34310(11) 0.0328(6) Uani 1 1 d . . . . .
H111 H 0.484117 0.843139 0.353993 0.039 Uiso 1 1 calc R U . . .
C99 C 0.1318(2) 0.69275(19) 0.73384(13) 0.0354(6) Uani 1 1 d . . . . .
H99 H 0.084116 0.694644 0.703180 0.042 Uiso 1 1 calc R U . . .
C89 C 1.0728(2) 0.33148(16) 1.06537(10) 0.0259(5) Uani 1 1 d . . . . .
H89 H 1.008615 0.337746 1.075349 0.031 Uiso 1 1 calc R U . . .
C142 C 0.2823(2) 0.53728(17) 0.44746(10) 0.0276(5) Uani 1 1 d . . . . .
H142 H 0.349516 0.569330 0.444812 0.033 Uiso 1 1 calc R U . . .
C152 C 0.1264(2) 0.59601(18) 0.18897(11) 0.0297(6) Uani 1 1 d . . . . .
C38 C 0.3728(2) 0.81920(18) 0.71892(12) 0.0327(6) Uani 1 1 d . . . . .
H38 H 0.382268 0.789641 0.685079 0.039 Uiso 1 1 calc R U . . .
C95 C 0.8120(2) -0.05262(18) 1.05929(11) 0.0319(6) Uani 1 1 d . . . . .
H95 H 0.813869 -0.107027 1.055511 0.038 Uiso 1 1 calc R U . . .
C101 C 0.2177(2) 0.71141(17) 0.82229(11) 0.0287(6) Uani 1 1 d . . . . .
H101 H 0.237405 0.728121 0.861167 0.034 Uiso 1 1 calc R U . . .
C149 C 0.3257(2) 0.84696(18) 0.18894(11) 0.0328(6) Uani 1 1 d . . . . .
H149 H 0.253245 0.844715 0.180529 0.039 Uiso 1 1 calc R U . . .
C59 C -0.2479(2) 0.81807(19) 0.22839(14) 0.0371(7) Uani 1 1 d . . . . .
H59 H -0.295442 0.823059 0.198858 0.045 Uiso 1 1 calc R U . . .
C67 C 0.1792(2) 0.16692(16) 0.52208(12) 0.0289(6) Uani 1 1 d . . . . .
H67A H 0.166184 0.197061 0.494323 0.035 Uiso 1 1 calc R U . . .
H67B H 0.206101 0.206521 0.558304 0.035 Uiso 1 1 calc R U . . .
C125 C 0.8510(2) 0.68328(17) 0.69919(12) 0.0327(6) Uani 1 1 d . . . . .
H125 H 0.898002 0.655169 0.711383 0.039 Uiso 1 1 calc R U . . .
C42 C 0.5263(2) 0.79756(16) 0.78386(12) 0.0301(6) Uani 1 1 d . . . . .
H42A H 0.518542 0.747601 0.755253 0.036 Uiso 1 1 calc R U . . .
H42B H 0.527637 0.783366 0.819578 0.036 Uiso 1 1 calc R U . . .
C145 C 0.3648(2) 0.78517(16) 0.20482(11) 0.0298(6) Uani 1 1 d . . . . .
C78 C 0.4221(2) 0.43600(15) 0.55659(11) 0.0253(5) Uani 1 1 d . . . . .
H78A H 0.479925 0.449233 0.588795 0.030 Uiso 1 1 calc R U . . .
H78B H 0.453908 0.452226 0.526120 0.030 Uiso 1 1 calc R U . . .
C84 C 0.4524(2) 0.26737(18) 0.46704(13) 0.0368(7) Uani 1 1 d . . . . .
H84 H 0.412239 0.273399 0.435194 0.044 Uiso 1 1 calc R U . . .
C146 C 0.4765(2) 0.81328(17) 0.21276(12) 0.0325(6) Uani 1 1 d . . . . .
H146 H 0.523937 0.784494 0.223254 0.039 Uiso 1 1 calc R U . . .
C46 C 0.9032(2) 0.83734(16) 0.81674(11) 0.0289(6) Uani 1 1 d . . . . .
H46 H 0.977980 0.854810 0.820924 0.035 Uiso 1 1 calc R U . . .
C88 C 1.1641(2) 0.39583(17) 1.06728(10) 0.0284(5) Uani 1 1 d . . . . .
H88 H 1.171399 0.452196 1.078665 0.034 Uiso 1 1 calc R U . . .
C124 C 0.8826(3) 0.75999(18) 0.68667(12) 0.0358(7) Uani 1 1 d . . . . .
H124 H 0.953060 0.791794 0.689136 0.043 Uiso 1 1 calc R U . . .
C148 C 0.4131(3) 0.91293(19) 0.18772(12) 0.0359(6) Uani 1 1 d . . . . .
H148 H 0.409608 0.962002 0.178686 0.043 Uiso 1 1 calc R U . . .
C40 C 0.3074(2) 0.89711(18) 0.78198(14) 0.0373(7) Uani 1 1 d . . . . .
H40 H 0.265843 0.928570 0.798013 0.045 Uiso 1 1 calc R U . . .
C147 C 0.5059(2) 0.89088(17) 0.20258(12) 0.0336(6) Uani 1 1 d . . . . .
H147 H 0.576294 0.922969 0.205244 0.040 Uiso 1 1 calc R U . . .
C103 C 0.3083(2) 0.54402(16) 0.81180(11) 0.0266(5) Uani 1 1 d . . . . .
H10A H 0.271422 0.549520 0.843091 0.032 Uiso 1 1 calc R U . . .
H10B H 0.255264 0.509601 0.778904 0.032 Uiso 1 1 calc R U . . .
C102 C 0.3523(2) 0.62807(16) 0.80236(12) 0.0293(6) Uani 1 1 d . . . . .
H10C H 0.400284 0.664431 0.836364 0.035 Uiso 1 1 calc R U . . .
H10D H 0.394178 0.623749 0.773069 0.035 Uiso 1 1 calc R U . . .
C74 C 0.3681(2) 0.57022(16) 0.57834(11) 0.0290(6) Uani 1 1 d . . . . .
H74 H 0.431979 0.606206 0.575002 0.035 Uiso 1 1 calc R U . . .
C120 C 0.0085(2) 0.93986(18) 0.21991(12) 0.0329(6) Uani 1 1 d . . . . .
H120 H 0.025554 0.909830 0.188486 0.039 Uiso 1 1 calc R U . . .
C156 C 0.1687(2) 0.53120(18) 0.19717(10) 0.0303(6) Uani 1 1 d . . . . .
H156 H 0.241547 0.534091 0.203778 0.036 Uiso 1 1 calc R U . . .
C62 C -0.1153(2) 0.09934(17) 0.53849(12) 0.0300(6) Uani 1 1 d . . . . .
H62 H -0.143084 0.041940 0.529431 0.036 Uiso 1 1 calc R U . . .
C153 C 0.0143(2) 0.56473(19) 0.17990(11) 0.0332(6) Uani 1 1 d . . . . .
H153 H -0.034616 0.594171 0.173061 0.040 Uiso 1 1 calc R U . . .
C137 C -0.2075(2) 0.21666(18) 0.43478(12) 0.0330(6) Uani 1 1 d . . . . .
H137 H -0.247288 0.252783 0.445980 0.040 Uiso 1 1 calc R U . . .
C54 C -0.0709(2) 0.66095(16) 0.30007(12) 0.0275(5) Uani 1 1 d . . . . .
H54A H -0.106392 0.665531 0.331922 0.033 Uiso 1 1 calc R U . . .
H54B H -0.124569 0.626296 0.267483 0.033 Uiso 1 1 calc R U . . .
C39 C 0.2956(2) 0.86173(19) 0.72567(13) 0.0377(7) Uani 1 1 d . . . . .
H39 H 0.244835 0.865503 0.697067 0.045 Uiso 1 1 calc R U . . .
C52 C 0.1759(2) 0.59720(17) 0.33092(10) 0.0295(6) Uani 1 1 d . . . . .
H52 H 0.250027 0.604946 0.338987 0.035 Uiso 1 1 calc R U . . .
C130 C 0.3657(2) 0.36779(18) 0.69545(11) 0.0318(6) Uani 1 1 d . . . . .
H130 H 0.296192 0.332731 0.690534 0.038 Uiso 1 1 calc R U . . .
C57 C -0.1606(2) 0.82936(18) 0.31514(12) 0.0327(6) Uani 1 1 d . . . . .
H57 H -0.140005 0.843573 0.353974 0.039 Uiso 1 1 calc R U . . .
C117 C 0.0087(2) 1.00055(17) 0.30900(13) 0.0348(6) Uani 1 1 d . . . . .
H117 H 0.025868 1.018310 0.347904 0.042 Uiso 1 1 calc R U . . .
C100 C 0.1349(2) 0.72871(18) 0.78953(13) 0.0352(6) Uani 1 1 d . . . . .
H100 H 0.089750 0.759033 0.802766 0.042 Uiso 1 1 calc R U . . .
C129 C 0.3922(2) 0.44981(18) 0.69418(10) 0.0297(6) Uani 1 1 d . . . . .
H129 H 0.343253 0.479613 0.688442 0.036 Uiso 1 1 calc R U . . .
C155 C 0.0829(2) 0.46171(17) 0.19370(11) 0.0313(6) Uani 1 1 d . . . . .
H155 H 0.088553 0.410558 0.197982 0.038 Uiso 1 1 calc R U . . .
C118 C -0.0703(2) 1.01809(18) 0.27458(15) 0.0424(8) Uani 1 1 d . . . . .
H118 H -0.115092 1.049619 0.286540 0.051 Uiso 1 1 calc R U . . .
C133 C -0.1008(2) 0.23991(17) 0.42810(12) 0.0308(6) Uani 1 1 d . . . . .
C79 C 0.3695(2) 0.34473(16) 0.54000(12) 0.0280(5) Uani 1 1 d . . . . .
H79A H 0.342478 0.327879 0.571479 0.034 Uiso 1 1 calc R U . . .
H79B H 0.308202 0.331989 0.509635 0.034 Uiso 1 1 calc R U . . .
C115 C 0.1504(2) 0.92311(17) 0.29464(13) 0.0311(6) Uani 1 1 d . . . . .
H11C H 0.147973 0.872198 0.268383 0.037 Uiso 1 1 calc R U . . .
H11D H 0.144682 0.911256 0.330696 0.037 Uiso 1 1 calc R U . . .
C134 C -0.0719(2) 0.16653(18) 0.41088(11) 0.0320(6) Uani 1 1 d . . . . .
H134 H -0.005095 0.163231 0.403295 0.038 Uiso 1 1 calc R U . . .
C123 C 0.7887(3) 0.7797(2) 0.66982(12) 0.0425(8) Uani 1 1 d . . . . .
H123 H 0.784884 0.827407 0.658758 0.051 Uiso 1 1 calc R U . . .
C70 C 0.3591(2) 0.05388(17) 0.46069(13) 0.0350(6) Uani 1 1 d . . . . .
H70 H 0.386244 0.027892 0.431582 0.042 Uiso 1 1 calc R U . . .
C64 C -0.1027(3) 0.23474(19) 0.56427(12) 0.0356(7) Uani 1 1 d . . . . .
H64 H -0.120043 0.284007 0.575409 0.043 Uiso 1 1 calc R U . . .
C135 C -0.1616(2) 0.09951(18) 0.40721(12) 0.0364(7) Uani 1 1 d . . . . .
H135 H -0.164914 0.043764 0.396711 0.044 Uiso 1 1 calc R U . . .
C55 C -0.0293(2) 0.74524(16) 0.29084(12) 0.0299(6) Uani 1 1 d . . . . .
H55A H 0.021075 0.780981 0.324283 0.036 Uiso 1 1 calc R U . . .
H55B H 0.009736 0.741292 0.260353 0.036 Uiso 1 1 calc R U . . .
C81 C 0.5172(2) 0.27511(18) 0.55689(14) 0.0374(7) Uani 1 1 d . . . . .
H81 H 0.528384 0.286891 0.595790 0.045 Uiso 1 1 calc R U . . .
C63 C -0.1718(2) 0.15568(19) 0.55487(13) 0.0361(7) Uani 1 1 d . . . . .
H63 H -0.243549 0.142519 0.558835 0.043 Uiso 1 1 calc R U . . .
C154 C -0.0127(2) 0.48252(18) 0.18271(11) 0.0328(6) Uani 1 1 d . . . . .
H154 H -0.082268 0.447658 0.178074 0.039 Uiso 1 1 calc R U . . .
C122 C 0.7003(3) 0.71497(19) 0.67243(11) 0.0357(6) Uani 1 1 d . . . . .
H122 H 0.627901 0.712511 0.663398 0.043 Uiso 1 1 calc R U . . .
C127 C 0.5643(2) 0.56522(17) 0.70130(13) 0.0327(6) Uani 1 1 d . . . . .
H12A H 0.561169 0.604438 0.734744 0.039 Uiso 1 1 calc R U . . .
H12B H 0.529069 0.578887 0.669228 0.039 Uiso 1 1 calc R U . . .
C126 C 0.6781(2) 0.57404(17) 0.69771(13) 0.0333(6) Uani 1 1 d . . . . .
H12C H 0.680652 0.530943 0.666355 0.040 Uiso 1 1 calc R U . . .
H12D H 0.714117 0.564788 0.731441 0.040 Uiso 1 1 calc R U . . .
C119 C -0.0716(2) 0.9808(2) 0.21929(15) 0.0418(7) Uani 1 1 d . . . . .
H119 H -0.117089 0.982591 0.187745 0.050 Uiso 1 1 calc R U . . .
C150 C 0.3030(2) 0.70370(17) 0.21095(13) 0.0336(6) Uani 1 1 d . . . . .
H15A H 0.332127 0.661397 0.192259 0.040 Uiso 1 1 calc R U . . .
H15B H 0.313133 0.704583 0.250389 0.040 Uiso 1 1 calc R U . . .
C58 C -0.2418(2) 0.85101(19) 0.28484(15) 0.0405(7) Uani 1 1 d . . . . .
H58 H -0.284557 0.882198 0.299883 0.049 Uiso 1 1 calc R U . . .
C51 C 0.0961(2) 0.52525(18) 0.32769(11) 0.0320(6) Uani 1 1 d . . . . .
H51 H 0.107332 0.476044 0.333108 0.038 Uiso 1 1 calc R U . . .
C136 C -0.2450(2) 0.13090(19) 0.42202(12) 0.0361(6) Uani 1 1 d . . . . .
H136 H -0.313793 0.099786 0.423156 0.043 Uiso 1 1 calc R U . . .
C151 C 0.1862(2) 0.6808(2) 0.18788(12) 0.0363(7) Uani 1 1 d . . . . .
H15C H 0.176164 0.685302 0.149487 0.044 Uiso 1 1 calc R U . . .
H15D H 0.155634 0.719975 0.209123 0.044 Uiso 1 1 calc R U . . .
C139 C 0.0813(2) 0.34003(18) 0.44336(13) 0.0346(6) Uani 1 1 d . . . . .
H13A H 0.097507 0.303884 0.412307 0.042 Uiso 1 1 calc R U . . .
H13B H 0.104864 0.324689 0.477211 0.042 Uiso 1 1 calc R U . . .
C82 C 0.5724(2) 0.2323(2) 0.52262(18) 0.0504(9) Uani 1 1 d . . . . .
H82 H 0.627049 0.210768 0.535028 0.061 Uiso 1 1 calc R U . . .
C138 C -0.0355(2) 0.32575(18) 0.43489(14) 0.0389(7) Uani 1 1 d . . . . .
H13C H -0.058227 0.343362 0.401885 0.047 Uiso 1 1 calc R U . . .
H13D H -0.051460 0.360750 0.466624 0.047 Uiso 1 1 calc R U . . .
C83 C 0.5327(3) 0.2274(2) 0.46793(18) 0.0510(9) Uani 1 1 d . . . . .
H83 H 0.555321 0.201838 0.436820 0.061 Uiso 1 1 calc R U . . .

loop_
_atom_site_aniso_label
_atom_site_aniso_U_11
_atom_site_aniso_U_22
_atom_site_aniso_U_33
_atom_site_aniso_U_23
_atom_site_aniso_U_13
_atom_site_aniso_U_12
Fe1 0.01874(16) 0.02100(17) 0.01945(17) 0.00515(13) 0.00489(12) 0.00789(13)
Fe2 0.01931(17) 0.02081(17) 0.02562(18) 0.00615(13) 0.00588(13) 0.01016(13)
Fe3 0.02080(17) 0.02151(17) 0.02072(17) 0.00518(13) 0.00303(13) 0.00857(14)
Fe4 0.02316(17) 0.02276(17) 0.02137(17) 0.00643(13) 0.00614(13) 0.00905(14)
Fe5 0.02277(17) 0.02304(17) 0.01754(16) 0.00466(13) 0.00460(13) 0.00872(14)
Fe6 0.02162(17) 0.02101(17) 0.02732(19) 0.00400(14) 0.00546(14) 0.00800(14)
Fe7 0.02018(17) 0.02109(17) 0.02179(17) 0.00457(13) 0.00340(13) 0.00852(13)
Fe8 0.01812(17) 0.02529(18) 0.02769(19) 0.00668(14) 0.00439(13) 0.01023(14)
Fe9 0.01990(17) 0.02523(19) 0.0347(2) 0.00853(15) 0.00815(15) 0.01071(14)
Fe10 0.02290(17) 0.02226(17) 0.01774(16) 0.00519(13) 0.00343(13) 0.00863(14)
Fe11 0.02050(17) 0.02241(18) 0.02516(18) 0.00513(14) 0.00399(13) 0.00733(14)
Fe12 0.01914(17) 0.02335(18) 0.0328(2) 0.00595(15) 0.00570(14) 0.00973(14)
C20 0.0213(12) 0.0241(12) 0.0268(13) 0.0090(10) 0.0066(9) 0.0094(10)
C32 0.0203(12) 0.0204(12) 0.0321(13) 0.0055(10) 0.0069(10) 0.0074(9)
C44 0.0205(11) 0.0233(12) 0.0238(12) 0.0057(9) 0.0051(9) 0.0081(9)
C56 0.0239(12) 0.0231(12) 0.0306(13) 0.0075(10) 0.0079(10) 0.0073(10)
C68 0.0224(12) 0.0247(13) 0.0346(14) 0.0093(11) 0.0060(10) 0.0071(10)
C80 0.0219(12) 0.0233(12) 0.0381(15) 0.0095(11) 0.0071(10) 0.0072(10)
C25 0.0205(11) 0.0230(12) 0.0222(12) 0.0039(9) 0.0029(9) 0.0097(9)
C26 0.0243(12) 0.0214(12) 0.0269(13) 0.0015(10) -0.0007(10) 0.0073(10)
C93 0.0230(12) 0.0321(14) 0.0253(13) 0.0057(10) 0.0068(10) 0.0095(11)
C92 0.0225(12) 0.0271(13) 0.0206(12) 0.0028(10) 0.0028(9) 0.0071(10)
C37 0.0204(12) 0.0258(13) 0.0356(14) 0.0103(11) 0.0066(10) 0.0077(10)
C104 0.0265(12) 0.0255(12) 0.0205(12) 0.0055(9) 0.0057(9) 0.0103(10)
C45 0.0220(12) 0.0201(12) 0.0310(13) 0.0031(10) 0.0011(10) 0.0064(10)
C13 0.0211(12) 0.0258(12) 0.0230(12) 0.0092(10) 0.0039(9) 0.0090(10)
C29 0.0220(12) 0.0271(13) 0.0252(12) 0.0075(10) 0.0059(9) 0.0101(10)
C107 0.0303(14) 0.0323(14) 0.0227(13) 0.0040(10) -0.0021(10) 0.0131(11)
C33 0.0233(12) 0.0268(13) 0.0324(14) 0.0087(11) 0.0103(10) 0.0067(10)
C116 0.0228(12) 0.0237(13) 0.0412(16) 0.0082(11) 0.0067(11) 0.0071(10)
C61 0.0232(12) 0.0269(13) 0.0294(13) 0.0083(10) 0.0064(10) 0.0113(10)
C109 0.0240(12) 0.0254(12) 0.0223(12) 0.0030(10) 0.0035(9) 0.0084(10)
C96 0.0224(12) 0.0309(14) 0.0286(13) 0.0082(11) 0.0022(10) 0.0113(10)
C17 0.0239(12) 0.0261(13) 0.0233(12) 0.0052(10) 0.0019(9) 0.0078(10)
C24 0.0256(13) 0.0232(12) 0.0271(13) 0.0046(10) 0.0064(10) 0.0043(10)
C15 0.0283(13) 0.0410(16) 0.0247(13) 0.0134(11) 0.0125(10) 0.0153(12)
C97 0.0199(12) 0.0235(12) 0.0312(13) 0.0049(10) 0.0063(10) 0.0075(10)
C22 0.0340(15) 0.0269(13) 0.0420(16) 0.0139(12) 0.0146(12) 0.0185(12)
C108 0.0278(13) 0.0246(12) 0.0227(12) 0.0025(10) 0.0039(10) 0.0077(10)
C105 0.0306(13) 0.0265(13) 0.0254(13) 0.0095(10) 0.0090(10) 0.0077(11)
C110 0.0305(14) 0.0282(13) 0.0243(13) 0.0060(10) 0.0057(10) 0.0088(11)
C132 0.0238(12) 0.0312(14) 0.0264(13) 0.0055(10) 0.0078(10) 0.0108(11)
C21 0.0311(14) 0.0298(14) 0.0278(13) 0.0117(11) 0.0098(10) 0.0153(11)
C14 0.0257(13) 0.0297(13) 0.0276(13) 0.0133(10) 0.0087(10) 0.0110(11)
C90 0.0299(13) 0.0253(13) 0.0262(13) 0.0070(10) 0.0094(10) 0.0111(11)
C53 0.0251(13) 0.0263(13) 0.0257(13) 0.0011(10) 0.0037(10) 0.0086(10)
C16 0.0346(14) 0.0341(14) 0.0220(13) 0.0030(10) 0.0064(10) 0.0174(12)
C31 0.0207(12) 0.0236(12) 0.0341(14) 0.0049(10) 0.0062(10) 0.0099(10)
C73 0.0257(12) 0.0259(12) 0.0197(12) 0.0079(9) 0.0009(9) 0.0090(10)
C48 0.0312(13) 0.0263(13) 0.0206(12) 0.0077(10) 0.0088(10) 0.0105(11)
C30 0.0191(11) 0.0228(12) 0.0329(14) 0.0082(10) 0.0074(10) 0.0084(10)
C60 0.0268(13) 0.0267(13) 0.0321(14) 0.0055(11) 0.0064(11) 0.0029(11)
C140 0.0256(13) 0.0298(13) 0.0197(12) 0.0020(10) 0.0037(9) 0.0073(10)
C66 0.0205(12) 0.0254(13) 0.0375(15) 0.0084(11) 0.0067(10) 0.0087(10)
C27 0.0363(15) 0.0294(14) 0.0269(13) -0.0004(11) -0.0006(11) 0.0197(12)
C19 0.0225(12) 0.0234(12) 0.0322(13) 0.0109(10) 0.0090(10) 0.0105(10)
C36 0.0234(13) 0.0296(14) 0.0313(14) 0.0033(11) 0.0021(10) 0.0098(11)
C131 0.0348(14) 0.0257(13) 0.0263(13) 0.0040(10) 0.0082(11) 0.0081(11)
C18 0.0212(12) 0.0227(12) 0.0359(14) 0.0090(10) 0.0075(10) 0.0095(10)
C141 0.0272(13) 0.0339(14) 0.0210(12) 0.0046(10) 0.0072(10) 0.0097(11)
C77 0.0287(13) 0.0298(13) 0.0227(12) 0.0113(10) 0.0062(10) 0.0115(11)
C98 0.0266(13) 0.0297(14) 0.0286(14) -0.0010(11) 0.0027(10) 0.0045(11)
C106 0.0395(15) 0.0308(14) 0.0233(13) 0.0114(11) 0.0053(11) 0.0170(12)
C23 0.0305(14) 0.0214(12) 0.0402(16) 0.0045(11) 0.0142(12) 0.0088(11)
C91 0.0224(12) 0.0250(12) 0.0264(13) 0.0028(10) 0.0035(10) 0.0079(10)
C113 0.0238(13) 0.0260(13) 0.0336(14) 0.0015(11) 0.0013(10) 0.0060(10)
C76 0.0384(15) 0.0407(16) 0.0182(12) 0.0082(11) 0.0082(10) 0.0228(13)
C86 0.0235(12) 0.0288(13) 0.0259(13) 0.0089(10) 0.0036(10) 0.0100(10)
C50 0.0355(14) 0.0278(13) 0.0248(13) 0.0090(10) 0.0136(11) 0.0093(11)
C128 0.0343(14) 0.0276(13) 0.0241(13) 0.0087(10) 0.0088(10) 0.0115(11)
C49 0.0256(12) 0.0244(12) 0.0239(12) 0.0036(10) 0.0075(10) 0.0098(10)
C87 0.0231(12) 0.0317(14) 0.0289(14) 0.0078(11) 0.0003(10) 0.0073(11)
C71 0.0298(14) 0.0281(14) 0.0445(17) 0.0145(12) 0.0095(12) 0.0145(11)
C72 0.0275(13) 0.0297(14) 0.0307(14) 0.0104(11) 0.0064(11) 0.0096(11)
C43 0.0204(12) 0.0268(13) 0.0392(15) 0.0118(11) 0.0077(10) 0.0102(10)
C144 0.0238(12) 0.0383(15) 0.0215(12) 0.0082(11) 0.0027(9) 0.0119(11)
C28 0.0300(14) 0.0414(16) 0.0239(13) 0.0055(11) 0.0065(10) 0.0227(12)
C94 0.0274(13) 0.0357(15) 0.0265(13) 0.0108(11) 0.0058(10) 0.0037(11)
C47 0.0349(14) 0.0324(14) 0.0226(13) 0.0079(10) 0.0012(10) 0.0177(12)
C34 0.0252(13) 0.0315(14) 0.0444(17) 0.0078(12) 0.0164(12) 0.0112(11)
C41 0.0267(13) 0.0251(13) 0.0367(15) 0.0034(11) 0.0033(11) 0.0084(11)
C85 0.0268(13) 0.0258(12) 0.0215(12) 0.0078(10) 0.0067(9) 0.0115(10)
C143 0.0355(15) 0.0318(14) 0.0245(13) 0.0123(11) 0.0046(11) 0.0149(12)
C112 0.0250(13) 0.0367(16) 0.0360(15) 0.0000(12) -0.0050(11) 0.0098(12)
C121 0.0340(14) 0.0275(13) 0.0253(13) 0.0038(10) 0.0108(11) 0.0076(11)
C75 0.0460(17) 0.0270(13) 0.0213(13) -0.0017(10) -0.0015(11) 0.0184(12)
C35 0.0202(13) 0.0314(15) 0.0519(18) 0.0068(13) 0.0056(12) 0.0122(11)
C65 0.0344(14) 0.0262(13) 0.0251(13) 0.0041(10) 0.0013(10) 0.0109(11)
C114 0.0232(13) 0.0239(13) 0.0414(16) 0.0064(11) 0.0070(11) 0.0089(10)
C69 0.0276(13) 0.0341(15) 0.0299(14) 0.0074(11) 0.0022(11) 0.0073(11)
C111 0.0360(15) 0.0373(15) 0.0263(14) 0.0078(11) -0.0015(11) 0.0170(12)
C99 0.0186(12) 0.0439(17) 0.0422(17) 0.0142(13) -0.0001(11) 0.0071(12)
C89 0.0309(13) 0.0296(13) 0.0200(12) 0.0048(10) 0.0062(10) 0.0141(11)
C142 0.0274(13) 0.0341(14) 0.0221(12) 0.0111(11) 0.0066(10) 0.0058(11)
C152 0.0312(14) 0.0378(15) 0.0197(12) 0.0111(11) 0.0057(10) 0.0057(12)
C38 0.0282(14) 0.0389(16) 0.0349(15) 0.0151(12) 0.0104(11) 0.0101(12)
C95 0.0324(14) 0.0310(14) 0.0318(14) 0.0118(11) -0.0013(11) 0.0094(12)
C101 0.0296(14) 0.0299(14) 0.0296(14) 0.0068(11) 0.0101(11) 0.0124(11)
C149 0.0323(14) 0.0400(16) 0.0240(13) 0.0034(11) 0.0021(11) 0.0123(12)
C59 0.0208(13) 0.0365(16) 0.0512(18) 0.0158(14) 0.0013(12) 0.0025(12)
C67 0.0235(13) 0.0259(13) 0.0399(15) 0.0109(11) 0.0089(11) 0.0083(10)
C125 0.0355(15) 0.0276(14) 0.0366(15) 0.0038(11) 0.0188(12) 0.0095(12)
C42 0.0216(12) 0.0266(13) 0.0443(16) 0.0109(12) 0.0076(11) 0.0089(10)
C145 0.0332(14) 0.0266(13) 0.0274(13) 0.0013(10) 0.0061(11) 0.0089(11)
C78 0.0233(12) 0.0258(13) 0.0276(13) 0.0084(10) 0.0036(10) 0.0080(10)
C84 0.0410(17) 0.0314(15) 0.0439(17) 0.0149(13) 0.0215(14) 0.0097(13)
C146 0.0355(15) 0.0289(14) 0.0384(16) 0.0088(12) 0.0162(12) 0.0137(12)
C46 0.0231(12) 0.0300(14) 0.0303(14) 0.0021(11) -0.0019(10) 0.0099(11)
C88 0.0342(14) 0.0286(13) 0.0219(12) 0.0045(10) 0.0022(10) 0.0115(11)
C124 0.0415(16) 0.0315(15) 0.0366(16) 0.0083(12) 0.0235(13) 0.0064(13)
C148 0.0506(18) 0.0351(16) 0.0278(14) 0.0114(12) 0.0119(13) 0.0174(14)
C40 0.0313(15) 0.0280(14) 0.058(2) 0.0140(13) 0.0109(13) 0.0151(12)
C147 0.0356(15) 0.0300(14) 0.0374(16) 0.0075(12) 0.0158(12) 0.0098(12)
C103 0.0235(12) 0.0294(13) 0.0307(14) 0.0086(11) 0.0093(10) 0.0116(10)
C102 0.0238(13) 0.0236(13) 0.0414(16) 0.0067(11) 0.0062(11) 0.0098(10)
C74 0.0324(14) 0.0241(13) 0.0253(13) 0.0045(10) -0.0040(10) 0.0055(11)
C120 0.0297(14) 0.0307(14) 0.0392(16) 0.0134(12) 0.0099(12) 0.0049(11)
C156 0.0252(13) 0.0426(16) 0.0209(12) 0.0025(11) 0.0064(10) 0.0094(12)
C62 0.0281(14) 0.0309(14) 0.0389(15) 0.0155(12) 0.0142(11) 0.0131(11)
C153 0.0294(14) 0.0461(17) 0.0239(13) 0.0126(12) 0.0012(10) 0.0093(12)
C137 0.0276(14) 0.0325(15) 0.0395(16) 0.0124(12) 0.0000(11) 0.0105(11)
C54 0.0247(13) 0.0246(13) 0.0362(15) 0.0080(11) 0.0096(11) 0.0102(10)
C39 0.0338(15) 0.0394(17) 0.0468(18) 0.0219(14) 0.0050(13) 0.0152(13)
C52 0.0319(14) 0.0385(15) 0.0201(12) 0.0024(11) 0.0004(10) 0.0202(12)
C130 0.0246(13) 0.0410(16) 0.0232(13) 0.0012(11) 0.0040(10) 0.0036(12)
C57 0.0343(15) 0.0334(15) 0.0337(15) 0.0083(12) 0.0150(12) 0.0115(12)
C117 0.0287(14) 0.0263(14) 0.0454(17) 0.0010(12) 0.0049(12) 0.0090(11)
C100 0.0244(13) 0.0362(16) 0.0523(18) 0.0147(13) 0.0145(12) 0.0153(12)
C129 0.0297(14) 0.0426(16) 0.0195(12) 0.0084(11) 0.0027(10) 0.0158(12)
C155 0.0374(15) 0.0300(14) 0.0237(13) -0.0005(11) 0.0088(11) 0.0092(12)
C118 0.0314(15) 0.0271(15) 0.069(2) 0.0093(14) 0.0053(15) 0.0139(12)
C133 0.0311(14) 0.0299(14) 0.0324(14) 0.0114(11) 0.0042(11) 0.0086(11)
C79 0.0240(13) 0.0242(13) 0.0390(15) 0.0103(11) 0.0084(11) 0.0097(10)
C115 0.0197(12) 0.0312(14) 0.0444(16) 0.0112(12) 0.0068(11) 0.0091(11)
C134 0.0350(15) 0.0351(15) 0.0263(14) 0.0065(11) 0.0076(11) 0.0111(12)
C123 0.070(2) 0.0375(17) 0.0267(15) 0.0155(13) 0.0179(14) 0.0172(16)
C70 0.0354(15) 0.0287(14) 0.0411(16) 0.0039(12) 0.0135(13) 0.0109(12)
C64 0.0492(18) 0.0374(16) 0.0283(14) 0.0062(12) 0.0103(12) 0.0269(14)
C135 0.0428(17) 0.0278(14) 0.0306(15) -0.0015(11) 0.0001(12) 0.0073(12)
C55 0.0242(13) 0.0263(13) 0.0421(16) 0.0114(11) 0.0079(11) 0.0093(11)
C81 0.0276(14) 0.0288(15) 0.0522(19) 0.0100(13) -0.0020(13) 0.0074(12)
C63 0.0352(15) 0.0472(18) 0.0413(17) 0.0213(14) 0.0199(13) 0.0243(14)
C154 0.0278(14) 0.0400(16) 0.0222(13) 0.0010(11) 0.0017(10) 0.0023(12)
C122 0.0403(16) 0.0425(17) 0.0221(13) 0.0046(12) 0.0037(11) 0.0123(13)
C127 0.0299(14) 0.0304(14) 0.0412(16) 0.0128(12) 0.0083(12) 0.0110(12)
C126 0.0323(15) 0.0278(14) 0.0408(16) 0.0062(12) 0.0090(12) 0.0114(12)
C119 0.0300(15) 0.0400(17) 0.058(2) 0.0245(15) 0.0013(14) 0.0077(13)
C150 0.0299(14) 0.0287(14) 0.0411(16) 0.0062(12) 0.0044(12) 0.0101(11)
C58 0.0302(15) 0.0386(17) 0.063(2) 0.0170(15) 0.0238(14) 0.0173(13)
C51 0.0498(17) 0.0346(15) 0.0207(13) 0.0108(11) 0.0112(11) 0.0227(13)
C136 0.0263(14) 0.0367(16) 0.0373(16) 0.0051(12) -0.0024(11) 0.0032(12)
C151 0.0300(14) 0.0481(18) 0.0336(15) 0.0209(13) 0.0038(11) 0.0089(13)
C139 0.0310(15) 0.0309(15) 0.0388(16) 0.0028(12) 0.0072(12) 0.0084(12)
C82 0.0183(14) 0.0351(17) 0.099(3) 0.0161(18) 0.0105(16) 0.0112(12)
C138 0.0305(15) 0.0328(16) 0.056(2) 0.0179(14) 0.0078(13) 0.0092(12)
C83 0.0391(18) 0.0410(19) 0.079(3) 0.0141(18) 0.0355(18) 0.0117(15)

loop_
_atom_type_symbol
_atom_type_description
_atom_type_scat_dispersion_real
_atom_type_scat_dispersion_imag
_atom_type_scat_source
C C 0.0033 0.0016 'International Tables Vol C Tables 4.2.6.8 and 6.1.1.4'
H H 0.0000 0.0000 'International Tables Vol C Tables 4.2.6.8 and 6.1.1.4'
Fe Fe 0.3463 0.8444 'International Tables Vol C Tables 4.2.6.8 and 6.1.1.4'

loop_
_geom_angle_atom_site_label_1
_geom_angle_atom_site_label_2
_geom_angle_atom_site_label_3
_geom_angle
_geom_angle_site_symmetry_1
_geom_angle_site_symmetry_3
_geom_angle_publ_flag
C13 Fe1 C85 129.95(10) . . ?
C17 Fe1 C13 40.97(10) . . ?
C17 Fe1 C85 108.59(11) . . ?
C15 Fe1 C13 68.85(10) . . ?
C15 Fe1 C17 68.68(11) . . ?
C15 Fe1 C14 40.94(10) . . ?
C15 Fe1 C85 149.75(10) . . ?
C15 Fe1 C89 167.94(11) . . ?
C14 Fe1 C13 40.78(10) . . ?
C14 Fe1 C17 68.69(11) . . ?
C14 Fe1 C85 168.41(10) . . ?
C14 Fe1 C89 129.31(10) . . ?
C16 Fe1 C13 68.99(10) . . ?
C16 Fe1 C17 40.87(10) . . ?
C16 Fe1 C15 40.83(11) . . ?
C16 Fe1 C14 68.85(11) . . ?
C16 Fe1 C86 108.76(11) . . ?
C16 Fe1 C87 129.72(11) . . ?
C16 Fe1 C85 117.02(11) . . ?
C16 Fe1 C89 150.19(12) . . ?
C16 Fe1 C88 168.05(12) . . ?
C86 Fe1 C13 169.19(11) . . ?
C86 Fe1 C17 130.60(11) . . ?
C86 Fe1 C15 116.86(11) . . ?
C86 Fe1 C14 149.31(11) . . ?
C86 Fe1 C85 40.77(10) . . ?
C86 Fe1 C89 68.30(10) . . ?
C86 Fe1 C88 68.47(11) . . ?
C87 Fe1 C13 148.57(11) . . ?
C87 Fe1 C17 169.02(11) . . ?
C87 Fe1 C15 107.56(11) . . ?
C87 Fe1 C14 115.75(11) . . ?
C87 Fe1 C86 40.87(11) . . ?
C87 Fe1 C85 69.10(11) . . ?
C87 Fe1 C89 68.61(11) . . ?
C87 Fe1 C88 40.72(11) . . ?
C89 Fe1 C13 108.06(10) . . ?
C89 Fe1 C17 117.19(11) . . ?
C89 Fe1 C85 40.93(10) . . ?
C88 Fe1 C13 115.96(10) . . ?
C88 Fe1 C17 149.53(11) . . ?
C88 Fe1 C15 129.02(12) . . ?
C88 Fe1 C14 107.22(11) . . ?
C88 Fe1 C85 69.05(11) . . ?
C88 Fe1 C89 40.82(11) . . ?
C20 Fe2 C32 106.67(10) . . ?
C20 Fe2 C22 69.10(10) . . ?
C20 Fe2 C35 158.89(12) . . ?
C33 Fe2 C20 122.54(10) . . ?
C33 Fe2 C32 40.84(10) . . ?
C33 Fe2 C24 107.23(11) . . ?
C33 Fe2 C22 158.36(11) . . ?
C33 Fe2 C21 159.15(10) . . ?
C33 Fe2 C36 68.50(11) . . ?
C33 Fe2 C23 122.53(11) . . ?
C33 Fe2 C34 40.89(11) . . ?
C33 Fe2 C35 68.32(12) . . ?
C24 Fe2 C20 40.87(10) . . ?
C24 Fe2 C32 122.17(10) . . ?
C24 Fe2 C22 68.60(11) . . ?
C24 Fe2 C21 68.43(11) . . ?
C24 Fe2 C36 158.44(10) . . ?
C24 Fe2 C23 41.01(10) . . ?
C24 Fe2 C34 122.98(11) . . ?
C24 Fe2 C35 159.05(11) . . ?
C22 Fe2 C32 159.44(11) . . ?
C22 Fe2 C35 107.55(12) . . ?
C21 Fe2 C20 40.87(10) . . ?
C21 Fe2 C32 122.86(10) . . ?
C21 Fe2 C22 40.96(10) . . ?
C21 Fe2 C34 158.62(11) . . ?
C21 Fe2 C35 123.05(12) . . ?
C36 Fe2 C20 122.27(11) . . ?
C36 Fe2 C32 40.82(10) . . ?
C36 Fe2 C22 123.22(12) . . ?
C36 Fe2 C21 107.61(11) . . ?
C36 Fe2 C34 68.53(12) . . ?
C36 Fe2 C35 40.92(11) . . ?
C23 Fe2 C20 69.05(10) . . ?
C23 Fe2 C32 158.58(11) . . ?
C23 Fe2 C22 40.47(12) . . ?
C23 Fe2 C21 68.47(11) . . ?
C23 Fe2 C36 159.17(11) . . ?
C23 Fe2 C34 107.24(11) . . ?
C23 Fe2 C35 122.77(11) . . ?
C34 Fe2 C20 159.12(11) . . ?
C34 Fe2 C32 68.87(11) . . ?
C34 Fe2 C22 122.25(11) . . ?
C34 Fe2 C35 40.34(12) . . ?
C35 Fe2 C32 68.76(11) . . ?
C104 Fe3 C107 68.88(10) . . ?
C104 Fe3 C108 40.82(10) . . ?
C104 Fe3 C132 160.31(11) . . ?
C104 Fe3 C106 69.00(10) . . ?
C104 Fe3 C128 121.87(10) . . ?
C107 Fe3 C132 110.61(11) . . ?
C107 Fe3 C106 40.57(11) . . ?
C107 Fe3 C128 123.88(12) . . ?
C108 Fe3 C107 40.72(10) . . ?
C108 Fe3 C132 125.91(11) . . ?
C108 Fe3 C106 68.42(11) . . ?
C108 Fe3 C128 107.85(11) . . ?
C105 Fe3 C104 41.06(10) . . ?
C105 Fe3 C107 68.48(11) . . ?
C105 Fe3 C108 68.48(11) . . ?
C105 Fe3 C132 158.40(11) . . ?
C105 Fe3 C131 121.49(11) . . ?
C105 Fe3 C106 40.79(11) . . ?
C105 Fe3 C128 157.90(11) . . ?
C132 Fe3 C128 40.90(10) . . ?
C131 Fe3 C104 155.88(11) . . ?
C131 Fe3 C107 126.04(11) . . ?
C131 Fe3 C108 162.54(11) . . ?
C131 Fe3 C132 40.32(11) . . ?
C131 Fe3 C106 108.80(11) . . ?
C131 Fe3 C128 68.52(11) . . ?
C106 Fe3 C132 124.30(11) . . ?
C106 Fe3 C128 160.04(11) . . ?
C130 Fe3 C104 118.81(11) . . ?
C130 Fe3 C107 161.06(12) . . ?
C130 Fe3 C108 155.37(11) . . ?
C130 Fe3 C105 105.16(11) . . ?
C130 Fe3 C132 68.38(11) . . ?
C130 Fe3 C131 40.88(11) . . ?
C130 Fe3 C106 123.18(12) . . ?
C130 Fe3 C128 68.64(11) . . ?
C129 Fe3 C104 104.38(10) . . ?
C129 Fe3 C107 158.27(12) . . ?
C129 Fe3 C108 120.94(11) . . ?
C129 Fe3 C105 120.77(11) . . ?
C129 Fe3 C132 68.48(11) . . ?
C129 Fe3 C131 68.30(11) . . ?
C129 Fe3 C106 158.13(12) . . ?
C129 Fe3 C128 40.96(11) . . ?
C129 Fe3 C130 40.38(12) . . ?
C44 Fe4 C121 132.02(11) . . ?
C45 Fe4 C44 40.77(10) . . ?
C45 Fe4 C48 68.33(11) . . ?
C45 Fe4 C121 170.64(11) . . ?
C45 Fe4 C46 40.69(10) . . ?
C48 Fe4 C44 40.76(10) . . ?
C48 Fe4 C121 109.90(11) . . ?
C47 Fe4 C44 69.01(10) . . ?
C47 Fe4 C45 68.57(11) . . ?
C47 Fe4 C48 41.00(10) . . ?
C47 Fe4 C121 116.59(11) . . ?
C47 Fe4 C46 40.84(11) . . ?
C47 Fe4 C122 150.05(12) . . ?
C125 Fe4 C44 170.23(11) . . ?
C125 Fe4 C45 147.73(11) . . ?
C125 Fe4 C48 130.96(11) . . ?
C125 Fe4 C47 107.76(12) . . ?
C125 Fe4 C121 40.29(11) . . ?
C125 Fe4 C46 115.18(12) . . ?
C125 Fe4 C122 67.82(13) . . ?
C46 Fe4 C44 68.86(10) . . ?
C46 Fe4 C48 68.66(11) . . ?
C46 Fe4 C121 148.15(11) . . ?
C124 Fe4 C44 148.24(11) . . ?
C124 Fe4 C45 114.58(12) . . ?
C124 Fe4 C48 168.23(12) . . ?
C124 Fe4 C47 128.13(12) . . ?
C124 Fe4 C121 69.14(11) . . ?
C124 Fe4 C125 40.97(11) . . ?
C124 Fe4 C46 105.62(12) . . ?
C124 Fe4 C122 69.12(13) . . ?
C123 Fe4 C44 116.87(12) . . ?
C123 Fe4 C45 107.64(12) . . ?
C123 Fe4 C48 150.58(13) . . ?
C123 Fe4 C47 166.97(14) . . ?
C123 Fe4 C121 69.10(12) . . ?
C123 Fe4 C125 68.36(13) . . ?
C123 Fe4 C46 128.34(13) . . ?
C123 Fe4 C124 40.92(13) . . ?
C123 Fe4 C122 41.40(13) . . ?
C122 Fe4 C44 110.06(11) . . ?
C122 Fe4 C45 131.40(11) . . ?
C122 Fe4 C48 118.31(12) . . ?
C122 Fe4 C121 40.55(12) . . ?
C122 Fe4 C46 168.81(12) . . ?
C53 Fe5 C50 68.42(11) . . ?
C53 Fe5 C49 40.90(10) . . ?
C53 Fe5 C152 107.05(11) . . ?
C53 Fe5 C156 125.54(11) . . ?
C53 Fe5 C52 40.92(10) . . ?
C53 Fe5 C155 162.73(11) . . ?
C53 Fe5 C154 155.29(11) . . ?
C53 Fe5 C51 68.29(11) . . ?
C50 Fe5 C49 40.82(10) . . ?
C50 Fe5 C51 40.42(11) . . ?
C152 Fe5 C50 160.17(11) . . ?
C152 Fe5 C49 123.20(11) . . ?
C152 Fe5 C156 41.12(12) . . ?
C152 Fe5 C52 121.93(12) . . ?
C152 Fe5 C155 69.24(12) . . ?
C152 Fe5 C154 69.16(11) . . ?
C152 Fe5 C51 157.68(12) . . ?
C156 Fe5 C50 156.96(11) . . ?
C156 Fe5 C49 161.52(11) . . ?
C156 Fe5 C52 109.12(11) . . ?
C156 Fe5 C155 40.81(11) . . ?
C156 Fe5 C51 122.60(11) . . ?
C153 Fe5 C53 120.37(12) . . ?
C153 Fe5 C50 123.27(12) . . ?
C153 Fe5 C49 105.76(11) . . ?
C153 Fe5 C152 40.99(11) . . ?
C153 Fe5 C156 68.56(11) . . ?
C153 Fe5 C52 156.87(12) . . ?
C153 Fe5 C155 68.61(12) . . ?
C153 Fe5 C154 40.82(12) . . ?
C153 Fe5 C51 160.50(12) . . ?
C52 Fe5 C50 68.14(11) . . ?
C52 Fe5 C49 68.80(10) . . ?
C52 Fe5 C51 40.30(12) . . ?
C155 Fe5 C50 120.81(11) . . ?
C155 Fe5 C49 155.29(11) . . ?
C155 Fe5 C52 125.67(11) . . ?
C155 Fe5 C51 108.36(11) . . ?
C154 Fe5 C50 106.44(12) . . ?
C154 Fe5 C49 119.39(11) . . ?
C154 Fe5 C156 68.57(11) . . ?
C154 Fe5 C52 161.62(12) . . ?
C154 Fe5 C155 40.70(12) . . ?
C154 Fe5 C51 124.38(12) . . ?
C51 Fe5 C49 68.50(10) . . ?
C61 Fe6 C133 132.49(11) . . ?
C65 Fe6 C61 40.73(10) . . ?
C65 Fe6 C62 68.17(11) . . ?
C65 Fe6 C137 132.08(11) . . ?
C65 Fe6 C133 110.01(11) . . ?
C65 Fe6 C134 117.22(12) . . ?
C65 Fe6 C63 68.26(12) . . ?
C62 Fe6 C61 40.76(10) . . ?
C62 Fe6 C133 171.40(11) . . ?
C62 Fe6 C134 131.69(11) . . ?
C137 Fe6 C61 171.33(11) . . ?
C137 Fe6 C62 146.92(11) . . ?
C137 Fe6 C133 40.44(11) . . ?
C137 Fe6 C134 68.27(12) . . ?
C134 Fe6 C61 109.42(11) . . ?
C134 Fe6 C133 40.88(11) . . ?
C64 Fe6 C61 68.83(11) . . ?
C64 Fe6 C65 40.84(11) . . ?
C64 Fe6 C62 68.27(12) . . ?
C64 Fe6 C137 108.55(12) . . ?
C64 Fe6 C133 116.28(12) . . ?
C64 Fe6 C134 149.03(13) . . ?
C64 Fe6 C135 169.00(13) . . ?
C64 Fe6 C63 40.49(13) . . ?
C64 Fe6 C136 130.19(12) . . ?
C135 Fe6 C61 115.80(11) . . ?
C135 Fe6 C65 148.77(12) . . ?
C135 Fe6 C62 108.17(12) . . ?
C135 Fe6 C137 68.35(12) . . ?
C135 Fe6 C133 68.74(12) . . ?
C135 Fe6 C134 40.85(12) . . ?
C135 Fe6 C63 130.23(13) . . ?
C63 Fe6 C61 68.65(11) . . ?
C63 Fe6 C62 40.57(11) . . ?
C63 Fe6 C137 115.15(12) . . ?
C63 Fe6 C133 147.47(11) . . ?
C63 Fe6 C134 169.92(12) . . ?
C136 Fe6 C61 147.36(12) . . ?
C136 Fe6 C65 170.04(12) . . ?
C136 Fe6 C62 114.86(12) . . ?
C136 Fe6 C137 40.55(12) . . ?
C136 Fe6 C133 68.47(12) . . ?
C136 Fe6 C134 68.56(12) . . ?
C136 Fe6 C135 40.77(12) . . ?
C136 Fe6 C63 107.40(13) . . ?
C26 Fe7 C25 40.77(10) . . ?
C26 Fe7 C92 160.41(10) . . ?
C26 Fe7 C94 106.83(11) . . ?
C93 Fe7 C25 107.34(10) . . ?
C93 Fe7 C26 123.65(10) . . ?
C93 Fe7 C92 40.74(10) . . ?
C93 Fe7 C94 40.74(11) . . ?
C92 Fe7 C25 123.90(10) . . ?
C29 Fe7 C25 40.70(10) . . ?
C29 Fe7 C26 68.42(11) . . ?
C29 Fe7 C93 122.00(11) . . ?
C29 Fe7 C92 107.81(11) . . ?
C29 Fe7 C96 124.68(11) . . ?
C29 Fe7 C28 40.85(10) . . ?
C29 Fe7 C94 157.21(11) . . ?
C96 Fe7 C25 161.07(11) . . ?
C96 Fe7 C26 157.01(11) . . ?
C96 Fe7 C93 68.34(10) . . ?
C96 Fe7 C92 40.88(10) . . ?
C96 Fe7 C28 107.91(11) . . ?
C96 Fe7 C94 68.41(11) . . ?
C27 Fe7 C25 68.86(10) . . ?
C27 Fe7 C26 40.91(10) . . ?
C27 Fe7 C93 160.18(12) . . ?
C27 Fe7 C92 157.43(11) . . ?
C27 Fe7 C29 68.63(11) . . ?
C27 Fe7 C96 121.54(11) . . ?
C27 Fe7 C28 40.67(12) . . ?
C27 Fe7 C94 123.30(12) . . ?
C27 Fe7 C95 106.89(11) . . ?
C28 Fe7 C25 68.72(10) . . ?
C28 Fe7 C26 68.51(11) . . ?
C28 Fe7 C93 157.83(12) . . ?
C28 Fe7 C92 122.07(11) . . ?
C28 Fe7 C94 160.16(12) . . ?
C94 Fe7 C25 121.18(11) . . ?
C94 Fe7 C92 68.78(11) . . ?
C95 Fe7 C25 156.63(11) . . ?
C95 Fe7 C26 121.04(11) . . ?
C95 Fe7 C93 68.45(11) . . ?
C95 Fe7 C92 68.86(11) . . ?
C95 Fe7 C29 161.07(11) . . ?
C95 Fe7 C96 40.75(11) . . ?
C95 Fe7 C28 123.93(11) . . ?
C95 Fe7 C94 40.63(11) . . ?
C37 Fe8 C41 40.73(11) . . ?
C37 Fe8 C101 125.37(11) . . ?
C37 Fe8 C40 68.62(11) . . ?
C97 Fe8 C37 107.32(10) . . ?
C97 Fe8 C41 122.05(11) . . ?
C97 Fe8 C101 40.86(10) . . ?
C97 Fe8 C40 157.76(12) . . ?
C97 Fe8 C39 160.64(12) . . ?
C97 Fe8 C100 68.72(11) . . ?
C98 Fe8 C37 120.12(11) . . ?
C98 Fe8 C97 40.71(11) . . ?
C98 Fe8 C41 156.43(11) . . ?
C98 Fe8 C99 40.96(11) . . ?
C98 Fe8 C38 106.19(12) . . ?
C98 Fe8 C101 68.57(11) . . ?
C98 Fe8 C40 160.58(12) . . ?
C98 Fe8 C39 123.66(13) . . ?
C98 Fe8 C100 68.63(12) . . ?
C99 Fe8 C37 155.36(12) . . ?
C99 Fe8 C97 68.69(11) . . ?
C99 Fe8 C41 161.90(12) . . ?
C99 Fe8 C38 119.94(12) . . ?
C99 Fe8 C101 68.46(12) . . ?
C99 Fe8 C40 124.29(12) . . ?
C99 Fe8 C39 106.74(12) . . ?
C99 Fe8 C100 40.56(12) . . ?
C38 Fe8 C37 40.69(11) . . ?
C38 Fe8 C97 123.83(11) . . ?
C38 Fe8 C41 68.20(12) . . ?
C38 Fe8 C101 161.57(11) . . ?
C38 Fe8 C40 68.25(12) . . ?
C38 Fe8 C39 40.81(12) . . ?
C38 Fe8 C100 155.56(12) . . ?
C101 Fe8 C41 109.12(12) . . ?
C40 Fe8 C41 40.67(11) . . ?
C40 Fe8 C101 122.47(12) . . ?
C39 Fe8 C37 68.54(11) . . ?
C39 Fe8 C41 67.98(12) . . ?
C39 Fe8 C101 156.74(12) . . ?
C39 Fe8 C40 40.15(13) . . ?
C100 Fe8 C37 162.67(12) . . ?
C100 Fe8 C41 125.95(12) . . ?
C100 Fe8 C101 40.77(11) . . ?
C100 Fe8 C40 108.28(12) . . ?
C100 Fe8 C39 120.84(12) . . ?
C68 Fe9 C80 106.73(10) . . ?
C68 Fe9 C71 68.76(11) . . ?
C68 Fe9 C72 40.73(10) . . ?
C68 Fe9 C70 68.93(11) . . ?
C80 Fe9 C71 157.22(12) . . ?
C80 Fe9 C72 121.43(11) . . ?
C72 Fe9 C71 40.70(11) . . ?
C69 Fe9 C68 40.71(11) . . ?
C69 Fe9 C80 123.62(11) . . ?
C69 Fe9 C71 68.40(12) . . ?
C69 Fe9 C72 68.19(11) . . ?
C69 Fe9 C84 106.30(13) . . ?
C69 Fe9 C70 41.00(11) . . ?
C69 Fe9 C81 160.98(12) . . ?
C69 Fe9 C83 120.15(15) . . ?
C84 Fe9 C68 119.76(12) . . ?
C84 Fe9 C80 40.65(11) . . ?
C84 Fe9 C71 161.24(12) . . ?
C84 Fe9 C72 155.85(11) . . ?
C84 Fe9 C70 123.86(13) . . ?
C84 Fe9 C81 68.28(13) . . ?
C70 Fe9 C80 160.68(12) . . ?
C70 Fe9 C71 40.48(12) . . ?
C70 Fe9 C72 68.35(12) . . ?
C81 Fe9 C68 124.77(12) . . ?
C81 Fe9 C80 40.56(11) . . ?
C81 Fe9 C71 122.49(12) . . ?
C81 Fe9 C72 108.85(13) . . ?
C81 Fe9 C70 157.11(12) . . ?
C82 Fe9 C68 162.93(15) . . ?
C82 Fe9 C80 68.39(12) . . ?
C82 Fe9 C71 109.02(13) . . ?
C82 Fe9 C72 126.67(14) . . ?
C82 Fe9 C69 155.66(14) . . ?
C82 Fe9 C84 67.95(14) . . ?
C82 Fe9 C70 121.13(13) . . ?
C82 Fe9 C81 41.04(13) . . ?
C82 Fe9 C83 40.06(16) . . ?
C83 Fe9 C68 155.13(14) . . ?
C83 Fe9 C80 68.59(12) . . ?
C83 Fe9 C71 124.98(13) . . ?
C83 Fe9 C72 162.50(13) . . ?
C83 Fe9 C84 40.79(13) . . ?
C83 Fe9 C70 107.00(13) . . ?
C83 Fe9 C81 68.47(15) . . ?
C73 Fe10 C140 123.20(10) . . ?
C73 Fe10 C144 161.64(11) . . ?
C73 Fe10 C75 68.98(10) . . ?
C141 Fe10 C73 105.14(11) . . ?
C141 Fe10 C140 40.67(10) . . ?
C141 Fe10 C76 156.36(12) . . ?
C141 Fe10 C144 68.01(11) . . ?
C141 Fe10 C75 160.48(12) . . ?
C77 Fe10 C73 40.90(10) . . ?
C77 Fe10 C140 107.69(11) . . ?
C77 Fe10 C141 120.11(11) . . ?
C77 Fe10 C76 40.76(10) . . ?
C77 Fe10 C144 126.47(11) . . ?
C77 Fe10 C75 68.38(11) . . ?
C76 Fe10 C73 69.12(10) . . ?
C76 Fe10 C140 122.12(11) . . ?
C76 Fe10 C144 109.91(11) . . ?
C76 Fe10 C75 40.72(12) . . ?
C144 Fe10 C140 40.67(10) . . ?
C144 Fe10 C75 123.05(11) . . ?
C143 Fe10 C73 154.49(11) . . ?
C143 Fe10 C140 69.05(11) . . ?
C143 Fe10 C141 68.61(11) . . ?
C143 Fe10 C77 163.59(11) . . ?
C143 Fe10 C76 126.30(11) . . ?
C143 Fe10 C144 40.81(11) . . ?
C143 Fe10 C75 108.24(11) . . ?
C143 Fe10 C74 120.23(11) . . ?
C75 Fe10 C140 157.93(11) . . ?
C142 Fe10 C73 118.33(11) . . ?
C142 Fe10 C140 68.95(11) . . ?
C142 Fe10 C141 40.85(11) . . ?
C142 Fe10 C77 154.49(11) . . ?
C142 Fe10 C76 162.25(11) . . ?
C142 Fe10 C144 68.40(11) . . ?
C142 Fe10 C143 40.84(11) . . ?
C142 Fe10 C75 124.22(12) . . ?
C142 Fe10 C74 105.66(11) . . ?
C74 Fe10 C73 41.06(10) . . ?
C74 Fe10 C140 160.03(11) . . ?
C74 Fe10 C141 122.93(11) . . ?
C74 Fe10 C77 68.43(11) . . ?
C74 Fe10 C76 68.61(12) . . ?
C74 Fe10 C144 156.96(11) . . ?
C74 Fe10 C75 40.67(11) . . ?
C109 Fe11 C145 132.15(11) . . ?
C109 Fe11 C146 171.45(11) . . ?
C110 Fe11 C109 40.70(10) . . ?
C110 Fe11 C113 68.27(11) . . ?
C110 Fe11 C112 68.18(12) . . ?
C110 Fe11 C111 40.66(11) . . ?
C110 Fe11 C145 109.85(11) . . ?
C110 Fe11 C146 132.80(11) . . ?
C113 Fe11 C109 40.93(10) . . ?
C113 Fe11 C145 171.18(11) . . ?
C113 Fe11 C146 147.11(11) . . ?
C112 Fe11 C109 68.67(11) . . ?
C112 Fe11 C113 40.57(11) . . ?
C112 Fe11 C145 147.65(12) . . ?
C112 Fe11 C146 115.98(12) . . ?
C111 Fe11 C109 68.81(11) . . ?
C111 Fe11 C113 68.46(12) . . ?
C111 Fe11 C112 40.64(12) . . ?
C111 Fe11 C145 116.17(12) . . ?
C111 Fe11 C146 109.58(12) . . ?
C149 Fe11 C109 109.00(11) . . ?
C149 Fe11 C110 116.66(11) . . ?
C149 Fe11 C113 131.69(12) . . ?
C149 Fe11 C112 170.31(13) . . ?
C149 Fe11 C111 148.30(12) . . ?
C149 Fe11 C145 40.65(11) . . ?
C149 Fe11 C146 67.66(12) . . ?
C146 Fe11 C145 40.29(11) . . ?
C148 Fe11 C109 114.81(11) . . ?
C148 Fe11 C110 147.80(12) . . ?
C148 Fe11 C113 107.58(12) . . ?
C148 Fe11 C112 130.47(13) . . ?
C148 Fe11 C111 169.86(13) . . ?
C148 Fe11 C149 41.09(12) . . ?
C148 Fe11 C145 69.12(12) . . ?
C148 Fe11 C146 68.30(12) . . ?
C147 Fe11 C109 146.84(11) . . ?
C147 Fe11 C110 171.06(11) . . ?
C147 Fe11 C113 114.85(12) . . ?
C147 Fe11 C112 108.30(13) . . ?
C147 Fe11 C111 131.46(12) . . ?
C147 Fe11 C149 68.16(12) . . ?
C147 Fe11 C145 68.39(11) . . ?
C147 Fe11 C146 40.39(11) . . ?
C147 Fe11 C148 40.66(12) . . ?
C116 Fe12 C56 106.48(10) . . ?
C116 Fe12 C57 120.78(12) . . ?
C60 Fe12 C56 40.75(11) . . ?
C60 Fe12 C116 123.76(11) . . ?
C60 Fe12 C59 40.80(12) . . ?
C60 Fe12 C57 68.11(11) . . ?
C60 Fe12 C117 161.44(11) . . ?
C60 Fe12 C118 156.19(13) . . ?
C60 Fe12 C58 68.26(12) . . ?
C59 Fe12 C56 68.68(11) . . ?
C59 Fe12 C116 161.06(12) . . ?
C59 Fe12 C57 68.21(12) . . ?
C59 Fe12 C117 156.64(12) . . ?
C59 Fe12 C58 40.48(13) . . ?
C120 Fe12 C56 119.99(11) . . ?
C120 Fe12 C116 40.83(12) . . ?
C120 Fe12 C60 106.72(12) . . ?
C120 Fe12 C59 124.42(13) . . ?
C120 Fe12 C57 155.60(12) . . ?
C120 Fe12 C117 68.40(12) . . ?
C120 Fe12 C118 68.47(13) . . ?
C120 Fe12 C119 41.17(12) . . ?
C120 Fe12 C58 161.76(13) . . ?
C57 Fe12 C56 40.50(10) . . ?
C117 Fe12 C56 124.84(12) . . ?
C117 Fe12 C116 40.96(11) . . ?
C117 Fe12 C57 108.49(13) . . ?
C118 Fe12 C56 162.09(13) . . ?
C118 Fe12 C116 68.78(11) . . ?
C118 Fe12 C59 121.37(12) . . ?
C118 Fe12 C57 125.89(13) . . ?
C118 Fe12 C117 40.49(12) . . ?
C118 Fe12 C58 108.61(13) . . ?
C119 Fe12 C56 155.59(13) . . ?
C119 Fe12 C116 69.25(12) . . ?
C119 Fe12 C60 120.38(13) . . ?
C119 Fe12 C59 107.16(13) . . ?
C119 Fe12 C57 162.26(13) . . ?
C119 Fe12 C117 68.55(13) . . ?
C119 Fe12 C118 40.63(14) . . ?
C119 Fe12 C58 124.92(13) . . ?
C58 Fe12 C56 68.45(11) . . ?
C58 Fe12 C116 156.55(13) . . ?
C58 Fe12 C57 40.60(12) . . ?
C58 Fe12 C117 121.88(13) . . ?
C24 C20 Fe2 69.22(14) . . ?
C24 C20 C21 107.1(2) . . ?
C24 C20 C19 127.2(2) . . ?
C21 C20 Fe2 69.54(15) . . ?
C21 C20 C19 125.5(2) . . ?
C19 C20 Fe2 130.12(18) . . ?
C33 C32 Fe2 68.92(15) . . ?
C33 C32 C31 126.1(2) . . ?
C33 C32 C36 107.1(2) . . ?
C31 C32 Fe2 127.77(18) . . ?
C36 C32 Fe2 69.37(15) . . ?
C36 C32 C31 126.8(2) . . ?
C45 C44 Fe4 69.24(14) . . ?
C45 C44 C48 107.1(2) . . ?
C45 C44 C43 124.7(2) . . ?
C48 C44 Fe4 69.40(14) . . ?
C48 C44 C43 127.9(2) . . ?
C43 C44 Fe4 130.28(18) . . ?
C60 C56 Fe12 69.02(15) . . ?
C60 C56 C55 125.4(2) . . ?
C57 C56 Fe12 69.50(16) . . ?
C57 C56 C60 107.1(2) . . ?
C57 C56 C55 127.5(3) . . ?
C55 C56 Fe12 127.90(18) . . ?
C72 C68 Fe9 69.76(15) . . ?
C72 C68 C67 125.7(2) . . ?
C69 C68 Fe9 69.33(15) . . ?
C69 C68 C72 107.2(2) . . ?
C69 C68 C67 126.9(2) . . ?
C67 C68 Fe9 129.26(19) . . ?
C84 C80 Fe9 69.51(16) . . ?
C84 C80 C79 125.9(3) . . ?
C79 C80 Fe9 128.03(19) . . ?
C81 C80 Fe9 69.60(16) . . ?
C81 C80 C84 107.8(3) . . ?
C81 C80 C79 126.3(3) . . ?
C26 C25 Fe7 69.29(14) . . ?
C26 C25 C30 125.3(2) . . ?
C29 C25 Fe7 69.23(14) . . ?
C29 C25 C26 107.4(2) . . ?
C29 C25 C30 127.3(2) . . ?
C30 C25 Fe7 128.79(18) . . ?
Fe7 C26 H26 126.4 . . ?
C25 C26 Fe7 69.94(14) . . ?
C25 C26 H26 125.8 . . ?
C27 C26 Fe7 69.35(15) . . ?
C27 C26 C25 108.3(2) . . ?
C27 C26 H26 125.8 . . ?
Fe7 C93 H93 126.2 . . ?
C92 C93 Fe7 69.91(14) . . ?
C92 C93 H93 125.7 . . ?
C94 C93 Fe7 69.76(15) . . ?
C94 C93 H93 125.7 . . ?
C94 C93 C92 108.7(2) . . ?
C93 C92 Fe7 69.35(15) . . ?
C93 C92 C96 107.0(2) . . ?
C93 C92 C91 126.0(2) . . ?
C96 C92 Fe7 69.21(14) . . ?
C96 C92 C91 127.0(2) . . ?
C91 C92 Fe7 128.55(18) . . ?
C41 C37 Fe8 69.74(15) . . ?
C41 C37 C42 126.1(3) . . ?
C38 C37 Fe8 69.42(15) . . ?
C38 C37 C41 107.3(2) . . ?
C38 C37 C42 126.5(3) . . ?
C42 C37 Fe8 128.71(19) . . ?
C108 C104 Fe3 69.60(14) . . ?
C108 C104 C105 107.0(2) . . ?
C108 C104 C103 127.9(2) . . ?
C105 C104 Fe3 69.28(14) . . ?
C105 C104 C103 125.0(2) . . ?
C103 C104 Fe3 127.99(18) . . ?
Fe4 C45 H45 126.3 . . ?
C44 C45 Fe4 70.00(14) . . ?
C44 C45 H45 125.6 . . ?
C46 C45 Fe4 69.68(15) . . ?
C46 C45 C44 108.9(2) . . ?
C46 C45 H45 125.6 . . ?
C17 C13 Fe1 69.30(14) . . ?
C17 C13 C18 128.1(2) . . ?
C14 C13 Fe1 69.35(14) . . ?
C14 C13 C17 107.5(2) . . ?
C14 C13 C18 124.3(2) . . ?
C18 C13 Fe1 127.20(18) . . ?
Fe7 C29 H29 126.1 . . ?
C25 C29 Fe7 70.07(14) . . ?
C25 C29 H29 125.8 . . ?
C25 C29 C28 108.4(2) . . ?
C28 C29 Fe7 69.59(15) . . ?
C28 C29 H29 125.8 . . ?
Fe3 C107 H107 126.2 . . ?
C108 C107 Fe3 69.56(14) . . ?
C108 C107 H107 125.9 . . ?
C106 C107 Fe3 69.85(15) . . ?
C106 C107 H107 125.9 . . ?
C106 C107 C108 108.1(2) . . ?
Fe2 C33 H33 125.7 . . ?
C32 C33 Fe2 70.24(15) . . ?
C32 C33 H33 125.6 . . ?
C32 C33 C34 108.8(2) . . ?
C34 C33 Fe2 70.07(16) . . ?
C34 C33 H33 125.6 . . ?
C120 C116 Fe12 69.02(16) . . ?
C120 C116 C117 106.8(2) . . ?
C120 C116 C115 126.8(3) . . ?
C117 C116 Fe12 69.44(16) . . ?
C117 C116 C115 126.3(3) . . ?
C115 C116 Fe12 129.66(19) . . ?
C66 C61 Fe6 127.22(19) . . ?
C65 C61 Fe6 68.94(15) . . ?
C65 C61 C66 128.2(2) . . ?
C65 C61 C62 106.6(2) . . ?
C62 C61 Fe6 69.14(15) . . ?
C62 C61 C66 125.2(2) . . ?
C110 C109 Fe11 69.39(15) . . ?
C110 C109 C113 106.9(2) . . ?
C110 C109 C114 127.7(2) . . ?
C113 C109 Fe11 69.34(15) . . ?
C113 C109 C114 125.3(2) . . ?
C114 C109 Fe11 127.28(18) . . ?
Fe7 C96 H96 126.4 . . ?
C92 C96 Fe7 69.92(14) . . ?
C92 C96 H96 125.8 . . ?
C95 C96 Fe7 69.54(15) . . ?
C95 C96 C92 108.5(2) . . ?
C95 C96 H96 125.8 . . ?
Fe1 C17 H17 126.7 . . ?
C13 C17 Fe1 69.73(14) . . ?
C13 C17 H17 125.9 . . ?
C16 C17 Fe1 69.23(15) . . ?
C16 C17 C13 108.1(2) . . ?
C16 C17 H17 125.9 . . ?
Fe2 C24 H24 126.3 . . ?
C20 C24 Fe2 69.92(15) . . ?
C20 C24 H24 125.7 . . ?
C20 C24 C23 108.5(2) . . ?
C23 C24 Fe2 69.63(15) . . ?
C23 C24 H24 125.7 . . ?
Fe1 C15 H15 126.6 . . ?
C14 C15 Fe1 69.58(14) . . ?
C14 C15 H15 126.0 . . ?
C16 C15 Fe1 69.34(15) . . ?
C16 C15 H15 126.0 . . ?
C16 C15 C14 108.0(2) . . ?
C98 C97 Fe8 69.18(16) . . ?
C98 C97 C101 107.7(2) . . ?
C98 C97 C102 125.2(2) . . ?
C101 C97 Fe8 69.73(15) . . ?
C101 C97 C102 126.9(2) . . ?
C102 C97 Fe8 129.54(18) . . ?
Fe2 C22 H22 126.5 . . ?
C21 C22 Fe2 69.45(15) . . ?
C21 C22 H22 126.1 . . ?
C23 C22 Fe2 69.51(15) . . ?
C23 C22 H22 126.1 . . ?
C23 C22 C21 107.8(2) . . ?
Fe3 C108 H108 126.6 . . ?
C104 C108 Fe3 69.58(14) . . ?
C104 C108 H108 125.7 . . ?
C107 C108 Fe3 69.72(15) . . ?
C107 C108 C104 108.6(2) . . ?
C107 C108 H108 125.7 . . ?
Fe3 C105 H105 126.2 . . ?
C104 C105 Fe3 69.65(14) . . ?
C104 C105 H105 125.7 . . ?
C106 C105 Fe3 70.01(15) . . ?
C106 C105 C104 108.5(2) . . ?
C106 C105 H105 125.7 . . ?
Fe11 C110 H110 126.4 . . ?
C109 C110 Fe11 69.90(15) . . ?
C109 C110 H110 125.6 . . ?
C111 C110 Fe11 69.70(16) . . ?
C111 C110 C109 108.9(2) . . ?
C111 C110 H110 125.6 . . ?
Fe3 C132 H132 126.4 . . ?
C131 C132 Fe3 69.53(15) . . ?
C131 C132 H132 125.8 . . ?
C131 C132 C128 108.4(2) . . ?
C128 C132 Fe3 69.84(14) . . ?
C128 C132 H132 125.8 . . ?
Fe2 C21 H21 126.6 . . ?
C20 C21 Fe2 69.59(15) . . ?
C20 C21 C22 108.5(2) . . ?
C20 C21 H21 125.8 . . ?
C22 C21 Fe2 69.59(15) . . ?
C22 C21 H21 125.8 . . ?
Fe1 C14 H14 126.4 . . ?
C13 C14 Fe1 69.86(14) . . ?
C13 C14 C15 108.2(2) . . ?
C13 C14 H14 125.9 . . ?
C15 C14 Fe1 69.49(15) . . ?
C15 C14 H14 125.9 . . ?
H90A C90 H90B 107.6 . . ?
C91 C90 H90A 108.7 . . ?
C91 C90 H90B 108.7 . . ?
C85 C90 H90A 108.7 . . ?
C85 C90 H90B 108.7 . . ?
C85 C90 C91 114.2(2) . . ?
Fe5 C53 H53 125.6 . . ?
C49 C53 Fe5 70.12(14) . . ?
C49 C53 H53 125.8 . . ?
C52 C53 Fe5 70.01(15) . . ?
C52 C53 H53 125.8 . . ?
C52 C53 C49 108.4(2) . . ?
Fe1 C16 H16 125.9 . . ?
C17 C16 Fe1 69.89(14) . . ?
C17 C16 H16 125.9 . . ?
C15 C16 Fe1 69.83(15) . . ?
C15 C16 C17 108.1(2) . . ?
C15 C16 H16 125.9 . . ?
C32 C31 H31A 109.2 . . ?
C32 C31 H31B 109.2 . . ?
C32 C31 C30 112.0(2) . . ?
H31A C31 H31B 107.9 . . ?
C30 C31 H31A 109.2 . . ?
C30 C31 H31B 109.2 . . ?
C77 C73 Fe10 69.32(14) . . ?
C77 C73 C78 127.5(2) . . ?
C77 C73 C74 106.6(2) . . ?
C78 C73 Fe10 127.44(18) . . ?
C74 C73 Fe10 69.20(14) . . ?
C74 C73 C78 125.8(2) . . ?
Fe4 C48 H48 126.7 . . ?
C44 C48 Fe4 69.85(14) . . ?
C44 C48 H48 125.8 . . ?
C44 C48 C47 108.4(2) . . ?
C47 C48 Fe4 69.19(15) . . ?
C47 C48 H48 125.8 . . ?
C25 C30 C31 113.3(2) . . ?
C25 C30 H30A 108.9 . . ?
C25 C30 H30B 108.9 . . ?
C31 C30 H30A 108.9 . . ?
C31 C30 H30B 108.9 . . ?
H30A C30 H30B 107.7 . . ?
Fe12 C60 H60 125.9 . . ?
C56 C60 Fe12 70.23(15) . . ?
C56 C60 H60 125.8 . . ?
C59 C60 Fe12 69.68(16) . . ?
C59 C60 C56 108.5(2) . . ?
C59 C60 H60 125.8 . . ?
C141 C140 Fe10 69.10(14) . . ?
C141 C140 C144 106.7(2) . . ?
C141 C140 C139 125.2(2) . . ?
C144 C140 Fe10 69.30(14) . . ?
C144 C140 C139 128.1(2) . . ?
C139 C140 Fe10 127.78(19) . . ?
C61 C66 H66A 108.7 . . ?
C61 C66 H66B 108.7 . . ?
C61 C66 C67 114.3(2) . . ?
H66A C66 H66B 107.6 . . ?
C67 C66 H66A 108.7 . . ?
C67 C66 H66B 108.7 . . ?
Fe7 C27 H27 126.0 . . ?
C26 C27 Fe7 69.74(14) . . ?
C26 C27 H27 126.1 . . ?
C28 C27 Fe7 69.79(15) . . ?
C28 C27 C26 107.9(2) . . ?
C28 C27 H27 126.1 . . ?
C20 C19 H19A 109.4 . . ?
C20 C19 H19B 109.4 . . ?
C20 C19 C18 111.0(2) . . ?
H19A C19 H19B 108.0 . . ?
C18 C19 H19A 109.4 . . ?
C18 C19 H19B 109.4 . . ?
Fe2 C36 H36 126.1 . . ?
C32 C36 Fe2 69.81(15) . . ?
C32 C36 H36 125.9 . . ?
C32 C36 C35 108.1(2) . . ?
C35 C36 Fe2 69.70(16) . . ?
C35 C36 H36 125.9 . . ?
Fe3 C131 H131 126.2 . . ?
C132 C131 Fe3 70.14(15) . . ?
C132 C131 H131 125.9 . . ?
C132 C131 C130 108.2(2) . . ?
C130 C131 Fe3 69.30(15) . . ?
C130 C131 H131 125.9 . . ?
C13 C18 C19 114.7(2) . . ?
C13 C18 H18A 108.6 . . ?
C13 C18 H18B 108.6 . . ?
C19 C18 H18A 108.6 . . ?
C19 C18 H18B 108.6 . . ?
H18A C18 H18B 107.6 . . ?
Fe10 C141 H141 126.5 . . ?
C140 C141 Fe10 70.23(14) . . ?
C140 C141 H141 125.6 . . ?
C142 C141 Fe10 69.29(15) . . ?
C142 C141 C140 108.9(2) . . ?
C142 C141 H141 125.6 . . ?
Fe10 C77 H77 126.5 . . ?
C73 C77 Fe10 69.78(14) . . ?
C73 C77 H77 125.5 . . ?
C76 C77 Fe10 69.80(15) . . ?
C76 C77 C73 109.0(2) . . ?
C76 C77 H77 125.5 . . ?
Fe8 C98 H98 125.9 . . ?
C97 C98 Fe8 70.11(15) . . ?
C97 C98 H98 125.9 . . ?
C97 C98 C99 108.2(2) . . ?
C99 C98 Fe8 69.64(17) . . ?
C99 C98 H98 125.9 . . ?
Fe3 C106 H106 126.7 . . ?
C107 C106 Fe3 69.58(15) . . ?
C107 C106 C105 107.8(2) . . ?
C107 C106 H106 126.1 . . ?
C105 C106 Fe3 69.19(14) . . ?
C105 C106 H106 126.1 . . ?
Fe2 C23 H23 126.3 . . ?
C24 C23 Fe2 69.35(15) . . ?
C24 C23 H23 125.9 . . ?
C22 C23 Fe2 70.02(16) . . ?
C22 C23 C24 108.2(2) . . ?
C22 C23 H23 125.9 . . ?
C92 C91 C90 113.8(2) . . ?
C92 C91 H91A 108.8 . . ?
C92 C91 H91B 108.8 . . ?
C90 C91 H91A 108.8 . . ?
C90 C91 H91B 108.8 . . ?
H91A C91 H91B 107.7 . . ?
Fe11 C113 H113 126.3 . . ?
C109 C113 Fe11 69.73(15) . . ?
C109 C113 H113 125.9 . . ?
C112 C113 Fe11 69.71(16) . . ?
C112 C113 C109 108.3(3) . . ?
C112 C113 H113 125.9 . . ?
Fe10 C76 H76 126.2 . . ?
C77 C76 Fe10 69.44(14) . . ?
C77 C76 H76 126.2 . . ?
C77 C76 C75 107.6(2) . . ?
C75 C76 Fe10 69.73(15) . . ?
C75 C76 H76 126.2 . . ?
Fe1 C86 H86 126.5 . . ?
C87 C86 Fe1 69.55(15) . . ?
C87 C86 H86 125.5 . . ?
C87 C86 C85 109.1(2) . . ?
C85 C86 Fe1 70.11(14) . . ?
C85 C86 H86 125.5 . . ?
Fe5 C50 H50 126.3 . . ?
C49 C50 Fe5 69.66(14) . . ?
C49 C50 H50 125.8 . . ?
C51 C50 Fe5 69.84(15) . . ?
C51 C50 H50 125.8 . . ?
C51 C50 C49 108.4(2) . . ?
C132 C128 Fe3 69.26(15) . . ?
C132 C128 C127 128.1(2) . . ?
C129 C128 Fe3 68.52(15) . . ?
C129 C128 C132 106.5(2) . . ?
C129 C128 C127 125.3(2) . . ?
C127 C128 Fe3 129.6(2) . . ?
C53 C49 Fe5 68.98(14) . . ?
C53 C49 C50 107.0(2) . . ?
C53 C49 C54 127.2(2) . . ?
C50 C49 Fe5 69.52(14) . . ?
C50 C49 C54 125.7(2) . . ?
C54 C49 Fe5 129.15(19) . . ?
Fe1 C87 H87 126.1 . . ?
C86 C87 Fe1 69.58(15) . . ?
C86 C87 H87 126.2 . . ?
C88 C87 Fe1 69.79(15) . . ?
C88 C87 C86 107.7(2) . . ?
C88 C87 H87 126.2 . . ?
Fe9 C71 H71 126.3 . . ?
C72 C71 Fe9 69.65(15) . . ?
C72 C71 H71 126.0 . . ?
C70 C71 Fe9 69.67(16) . . ?
C70 C71 H71 126.0 . . ?
C70 C71 C72 108.1(2) . . ?
Fe9 C72 H72 126.6 . . ?
C68 C72 Fe9 69.51(15) . . ?
C68 C72 C71 108.4(2) . . ?
C68 C72 H72 125.8 . . ?
C71 C72 Fe9 69.65(16) . . ?
C71 C72 H72 125.8 . . ?
C44 C43 H43A 108.6 . . ?
C44 C43 H43B 108.6 . . ?
C44 C43 C42 114.6(2) . . ?
H43A C43 H43B 107.6 . . ?
C42 C43 H43A 108.6 . . ?
C42 C43 H43B 108.6 . . ?
Fe10 C144 H144 126.9 . . ?
C140 C144 Fe10 70.04(14) . . ?
C140 C144 H144 125.5 . . ?
C143 C144 Fe10 69.15(15) . . ?
C143 C144 C140 109.0(2) . . ?
C143 C144 H144 125.5 . . ?
Fe7 C28 H28 126.5 . . ?
C29 C28 Fe7 69.56(14) . . ?
C29 C28 H28 126.0 . . ?
C27 C28 Fe7 69.54(15) . . ?
C27 C28 C29 108.0(2) . . ?
C27 C28 H28 126.0 . . ?
Fe7 C94 H94 126.6 . . ?
C93 C94 Fe7 69.50(15) . . ?
C93 C94 H94 126.1 . . ?
C95 C94 Fe7 69.39(16) . . ?
C95 C94 C93 107.8(2) . . ?
C95 C94 H94 126.1 . . ?
Fe4 C47 H47 125.9 . . ?
C48 C47 Fe4 69.81(14) . . ?
C48 C47 H47 126.1 . . ?
C46 C47 Fe4 69.76(15) . . ?
C46 C47 C48 107.8(2) . . ?
C46 C47 H47 126.1 . . ?
Fe2 C34 H34 126.5 . . ?
C33 C34 Fe2 69.04(15) . . ?
C33 C34 H34 126.1 . . ?
C35 C34 Fe2 69.92(16) . . ?
C35 C34 C33 107.8(2) . . ?
C35 C34 H34 126.1 . . ?
Fe8 C41 H41 126.5 . . ?
C37 C41 Fe8 69.53(15) . . ?
C37 C41 H41 125.9 . . ?
C40 C41 Fe8 69.59(16) . . ?
C40 C41 C37 108.2(3) . . ?
C40 C41 H41 125.9 . . ?
C90 C85 Fe1 129.16(18) . . ?
C86 C85 Fe1 69.12(14) . . ?
C86 C85 C90 125.1(2) . . ?
C86 C85 C89 106.7(2) . . ?
C89 C85 Fe1 69.25(14) . . ?
C89 C85 C90 128.2(2) . . ?
Fe10 C143 H143 125.8 . . ?
C144 C143 Fe10 70.04(15) . . ?
C144 C143 H143 126.2 . . ?
C142 C143 Fe10 69.54(15) . . ?
C142 C143 C144 107.6(2) . . ?
C142 C143 H143 126.2 . . ?
Fe11 C112 H112 126.4 . . ?
C113 C112 Fe11 69.72(15) . . ?
C113 C112 H112 125.8 . . ?
C113 C112 C111 108.3(2) . . ?
C111 C112 Fe11 69.66(16) . . ?
C111 C112 H112 125.8 . . ?
C125 C121 Fe4 68.92(16) . . ?
C125 C121 C122 106.8(3) . . ?
C125 C121 C126 124.6(3) . . ?
C122 C121 Fe4 68.84(16) . . ?
C122 C121 C126 128.6(3) . . ?
C126 C121 Fe4 129.68(19) . . ?
Fe10 C75 H75 126.7 . . ?
C76 C75 Fe10 69.55(15) . . ?
C76 C75 H75 126.0 . . ?
C74 C75 Fe10 69.35(15) . . ?
C74 C75 C76 108.1(2) . . ?
C74 C75 H75 126.0 . . ?
Fe2 C35 H35 126.6 . . ?
C36 C35 Fe2 69.38(15) . . ?
C36 C35 H35 125.9 . . ?
C34 C35 Fe2 69.75(16) . . ?
C34 C35 C36 108.2(2) . . ?
C34 C35 H35 125.9 . . ?
Fe6 C65 H65 126.2 . . ?
C61 C65 Fe6 70.33(15) . . ?
C61 C65 H65 125.7 . . ?
C64 C65 Fe6 69.33(16) . . ?
C64 C65 C61 108.6(2) . . ?
C64 C65 H65 125.7 . . ?
C109 C114 H11A 108.7 . . ?
C109 C114 H11B 108.7 . . ?
C109 C114 C115 114.2(2) . . ?
H11A C114 H11B 107.6 . . ?
C115 C114 H11A 108.7 . . ?
C115 C114 H11B 108.7 . . ?
Fe9 C69 H69 126.1 . . ?
C68 C69 Fe9 69.96(16) . . ?
C68 C69 H69 125.7 . . ?
C68 C69 C70 108.7(2) . . ?
C70 C69 Fe9 69.85(16) . . ?
C70 C69 H69 125.7 . . ?
Fe11 C111 H111 126.0 . . ?
C110 C111 Fe11 69.65(15) . . ?
C110 C111 H111 126.2 . . ?
C112 C111 Fe11 69.71(16) . . ?
C112 C111 C110 107.6(2) . . ?
C112 C111 H111 126.2 . . ?
Fe8 C99 H99 126.2 . . ?
C98 C99 Fe8 69.40(15) . . ?
C98 C99 H99 125.9 . . ?
C100 C99 Fe8 70.08(17) . . ?
C100 C99 C98 108.2(2) . . ?
C100 C99 H99 125.9 . . ?
Fe1 C89 H89 126.5 . . ?
C85 C89 Fe1 69.82(14) . . ?
C85 C89 H89 125.7 . . ?
C88 C89 Fe1 69.52(15) . . ?
C88 C89 C85 108.6(2) . . ?
C88 C89 H89 125.7 . . ?
Fe10 C142 H142 126.0 . . ?
C141 C142 Fe10 69.86(14) . . ?
C141 C142 H142 126.1 . . ?
C143 C142 Fe10 69.61(15) . . ?
C143 C142 C141 107.9(2) . . ?
C143 C142 H142 126.1 . . ?
C156 C152 Fe5 69.63(15) . . ?
C156 C152 C151 128.0(3) . . ?
C153 C152 Fe5 69.09(15) . . ?
C153 C152 C156 106.7(3) . . ?
C153 C152 C151 125.3(3) . . ?
C151 C152 Fe5 127.8(2) . . ?
Fe8 C38 H38 126.0 . . ?
C37 C38 Fe8 69.88(16) . . ?
C37 C38 H38 125.9 . . ?
C37 C38 C39 108.1(3) . . ?
C39 C38 Fe8 69.80(17) . . ?
C39 C38 H38 125.9 . . ?
Fe7 C95 H95 125.9 . . ?
C96 C95 Fe7 69.71(15) . . ?
C96 C95 H95 126.0 . . ?
C94 C95 Fe7 69.98(15) . . ?
C94 C95 C96 108.1(2) . . ?
C94 C95 H95 126.0 . . ?
Fe8 C101 H101 126.6 . . ?
C97 C101 Fe8 69.42(15) . . ?
C97 C101 H101 126.0 . . ?
C100 C101 Fe8 69.47(16) . . ?
C100 C101 C97 107.9(2) . . ?
C100 C101 H101 126.0 . . ?
Fe11 C149 H149 126.2 . . ?
C145 C149 Fe11 70.55(16) . . ?
C145 C149 H149 125.5 . . ?
C145 C149 C148 109.1(3) . . ?
C148 C149 Fe11 69.36(16) . . ?
C148 C149 H149 125.5 . . ?
Fe12 C59 H59 126.1 . . ?
C60 C59 Fe12 69.52(16) . . ?
C60 C59 H59 126.1 . . ?
C58 C59 Fe12 69.82(17) . . ?
C58 C59 C60 107.8(3) . . ?
C58 C59 H59 126.1 . . ?
C68 C67 C66 111.0(2) . . ?
C68 C67 H67A 109.4 . . ?
C68 C67 H67B 109.4 . . ?
C66 C67 H67A 109.4 . . ?
C66 C67 H67B 109.4 . . ?
H67A C67 H67B 108.0 . . ?
Fe4 C125 H125 126.5 . . ?
C121 C125 Fe4 70.80(15) . . ?
C121 C125 H125 125.0 . . ?
C121 C125 C124 110.0(3) . . ?
C124 C125 Fe4 69.33(16) . . ?
C124 C125 H125 125.0 . . ?
C37 C42 C43 111.8(2) . . ?
C37 C42 H42A 109.3 . . ?
C37 C42 H42B 109.3 . . ?
C43 C42 H42A 109.3 . . ?
C43 C42 H42B 109.3 . . ?
H42A C42 H42B 107.9 . . ?
C149 C145 Fe11 68.80(15) . . ?
C149 C145 C150 128.6(3) . . ?
C146 C145 Fe11 69.39(16) . . ?
C146 C145 C149 106.5(3) . . ?
C146 C145 C150 124.9(3) . . ?
C150 C145 Fe11 127.9(2) . . ?
C73 C78 H78A 109.0 . . ?
C73 C78 H78B 109.0 . . ?
C73 C78 C79 113.1(2) . . ?
H78A C78 H78B 107.8 . . ?
C79 C78 H78A 109.0 . . ?
C79 C78 H78B 109.0 . . ?
Fe9 C84 H84 126.3 . . ?
C80 C84 Fe9 69.84(16) . . ?
C80 C84 H84 125.9 . . ?
C80 C84 C83 108.1(3) . . ?
C83 C84 Fe9 69.47(19) . . ?
C83 C84 H84 125.9 . . ?
Fe11 C146 H146 126.6 . . ?
C145 C146 Fe11 70.32(15) . . ?
C145 C146 H146 125.5 . . ?
C147 C146 Fe11 69.22(16) . . ?
C147 C146 C145 109.1(3) . . ?
C147 C146 H146 125.5 . . ?
Fe4 C46 H46 126.4 . . ?
C45 C46 Fe4 69.63(15) . . ?
C45 C46 C47 107.8(2) . . ?
C45 C46 H46 126.1 . . ?
C47 C46 Fe4 69.40(15) . . ?
C47 C46 H46 126.1 . . ?
Fe1 C88 H88 126.4 . . ?
C87 C88 Fe1 69.49(15) . . ?
C87 C88 C89 108.0(2) . . ?
C87 C88 H88 126.0 . . ?
C89 C88 Fe1 69.66(15) . . ?
C89 C88 H88 126.0 . . ?
Fe4 C124 H124 126.0 . . ?
C125 C124 Fe4 69.70(15) . . ?
C125 C124 H124 126.6 . . ?
C123 C124 Fe4 69.26(16) . . ?
C123 C124 C125 106.8(3) . . ?
C123 C124 H124 126.6 . . ?
Fe11 C148 H148 125.8 . . ?
C149 C148 Fe11 69.55(16) . . ?
C149 C148 H148 126.6 . . ?
C147 C148 Fe11 69.59(17) . . ?
C147 C148 C149 106.7(3) . . ?
C147 C148 H148 126.6 . . ?
Fe8 C40 H40 126.0 . . ?
C41 C40 Fe8 69.74(16) . . ?
C41 C40 H40 126.0 . . ?
C39 C40 Fe8 69.87(17) . . ?
C39 C40 C41 108.1(3) . . ?
C39 C40 H40 126.0 . . ?
Fe11 C147 H147 125.8 . . ?
C146 C147 Fe11 70.39(16) . . ?
C146 C147 C148 108.6(3) . . ?
C146 C147 H147 125.7 . . ?
C148 C147 Fe11 69.74(16) . . ?
C148 C147 H147 125.7 . . ?
C104 C103 H10A 108.7 . . ?
C104 C103 H10B 108.7 . . ?
C104 C103 C102 114.2(2) . . ?
H10A C103 H10B 107.6 . . ?
C102 C103 H10A 108.7 . . ?
C102 C103 H10B 108.7 . . ?
C97 C102 C103 111.9(2) . . ?
C97 C102 H10C 109.2 . . ?
C97 C102 H10D 109.2 . . ?
C103 C102 H10C 109.2 . . ?
C103 C102 H10D 109.2 . . ?
H10C C102 H10D 107.9 . . ?
Fe10 C74 H74 126.2 . . ?
C73 C74 Fe10 69.74(14) . . ?
C73 C74 H74 125.7 . . ?
C75 C74 Fe10 69.97(15) . . ?
C75 C74 C73 108.7(2) . . ?
C75 C74 H74 125.7 . . ?
Fe12 C120 H120 126.2 . . ?
C116 C120 Fe12 70.15(16) . . ?
C116 C120 H120 125.6 . . ?
C116 C120 C119 108.9(3) . . ?
C119 C120 Fe12 69.67(17) . . ?
C119 C120 H120 125.6 . . ?
Fe5 C156 H156 126.9 . . ?
C152 C156 Fe5 69.25(15) . . ?
C152 C156 H156 125.8 . . ?
C155 C156 Fe5 69.60(15) . . ?
C155 C156 C152 108.4(2) . . ?
C155 C156 H156 125.8 . . ?
Fe6 C62 H62 126.2 . . ?
C61 C62 Fe6 70.10(15) . . ?
C61 C62 H62 125.7 . . ?
C63 C62 Fe6 69.58(16) . . ?
C63 C62 C61 108.7(3) . . ?
C63 C62 H62 125.7 . . ?
Fe5 C153 H153 126.1 . . ?
C152 C153 Fe5 69.92(15) . . ?
C152 C153 H153 125.4 . . ?
C154 C153 Fe5 70.14(15) . . ?
C154 C153 C152 109.1(3) . . ?
C154 C153 H153 125.4 . . ?
Fe6 C137 H137 126.2 . . ?
C133 C137 Fe6 70.47(16) . . ?
C133 C137 H137 125.5 . . ?
C136 C137 Fe6 69.39(16) . . ?
C136 C137 H137 125.5 . . ?
C136 C137 C133 108.9(3) . . ?
C49 C54 H54A 108.8 . . ?
C49 C54 H54B 108.8 . . ?
C49 C54 C55 113.6(2) . . ?
H54A C54 H54B 107.7 . . ?
C55 C54 H54A 108.8 . . ?
C55 C54 H54B 108.8 . . ?
Fe8 C39 H39 126.3 . . ?
C38 C39 Fe8 69.39(16) . . ?
C38 C39 H39 125.9 . . ?
C40 C39 Fe8 69.98(17) . . ?
C40 C39 C38 108.3(3) . . ?
C40 C39 H39 125.9 . . ?
Fe5 C52 H52 126.4 . . ?
C53 C52 Fe5 69.07(14) . . ?
C53 C52 H52 126.1 . . ?
C51 C52 Fe5 69.92(15) . . ?
C51 C52 C53 107.7(2) . . ?
C51 C52 H52 126.1 . . ?
Fe3 C130 H130 126.1 . . ?
C131 C130 Fe3 69.82(15) . . ?
C131 C130 H130 126.0 . . ?
C129 C130 Fe3 69.66(15) . . ?
C129 C130 C131 107.9(2) . . ?
C129 C130 H130 126.0 . . ?
Fe12 C57 H57 126.4 . . ?
C56 C57 Fe12 70.00(15) . . ?
C56 C57 H57 125.7 . . ?
C58 C57 Fe12 69.48(17) . . ?
C58 C57 C56 108.5(3) . . ?
C58 C57 H57 125.7 . . ?
Fe12 C117 H117 126.6 . . ?
C116 C117 Fe12 69.60(16) . . ?
C116 C117 H117 125.7 . . ?
C118 C117 Fe12 69.65(17) . . ?
C118 C117 C116 108.5(3) . . ?
C118 C117 H117 125.7 . . ?
Fe8 C100 H100 126.4 . . ?
C99 C100 Fe8 69.36(16) . . ?
C99 C100 C101 108.0(2) . . ?
C99 C100 H100 126.0 . . ?
C101 C100 Fe8 69.75(16) . . ?
C101 C100 H100 126.0 . . ?
Fe3 C129 H129 125.6 . . ?
C128 C129 Fe3 70.52(15) . . ?
C128 C129 H129 125.5 . . ?
C130 C129 Fe3 69.96(15) . . ?
C130 C129 C128 109.0(2) . . ?
C130 C129 H129 125.5 . . ?
Fe5 C155 H155 126.4 . . ?
C156 C155 Fe5 69.59(15) . . ?
C156 C155 H155 126.0 . . ?
C154 C155 Fe5 69.58(15) . . ?
C154 C155 C156 107.9(3) . . ?
C154 C155 H155 126.0 . . ?
Fe12 C118 H118 126.5 . . ?
C117 C118 Fe12 69.86(17) . . ?
C117 C118 H118 125.7 . . ?
C117 C118 C119 108.6(3) . . ?
C119 C118 Fe12 69.56(18) . . ?
C119 C118 H118 125.7 . . ?
C137 C133 Fe6 69.09(16) . . ?
C137 C133 C134 107.1(3) . . ?
C137 C133 C138 124.8(3) . . ?
C134 C133 Fe6 69.08(16) . . ?
C134 C133 C138 128.0(3) . . ?
C138 C133 Fe6 129.7(2) . . ?
C80 C79 C78 113.1(2) . . ?
C80 C79 H79A 109.0 . . ?
C80 C79 H79B 109.0 . . ?
C78 C79 H79A 109.0 . . ?
C78 C79 H79B 109.0 . . ?
H79A C79 H79B 107.8 . . ?
C116 C115 C114 111.9(2) . . ?
C116 C115 H11C 109.2 . . ?
C116 C115 H11D 109.2 . . ?
C114 C115 H11C 109.2 . . ?
C114 C115 H11D 109.2 . . ?
H11C C115 H11D 107.9 . . ?
Fe6 C134 H134 126.4 . . ?
C133 C134 Fe6 70.04(16) . . ?
C133 C134 H134 126.0 . . ?
C135 C134 Fe6 69.11(16) . . ?
C135 C134 C133 107.9(3) . . ?
C135 C134 H134 126.0 . . ?
Fe4 C123 H123 125.9 . . ?
C124 C123 Fe4 69.82(17) . . ?
C124 C123 H123 126.0 . . ?
C124 C123 C122 108.0(3) . . ?
C122 C123 Fe4 69.81(16) . . ?
C122 C123 H123 126.0 . . ?
Fe9 C70 H70 126.3 . . ?
C71 C70 Fe9 69.84(16) . . ?
C71 C70 C69 107.5(2) . . ?
C71 C70 H70 126.2 . . ?
C69 C70 Fe9 69.15(16) . . ?
C69 C70 H70 126.2 . . ?
Fe6 C64 H64 125.7 . . ?
C65 C64 Fe6 69.83(15) . . ?
C65 C64 H64 126.0 . . ?
C63 C64 Fe6 70.09(17) . . ?
C63 C64 C65 108.0(2) . . ?
C63 C64 H64 126.0 . . ?
Fe6 C135 H135 126.0 . . ?
C134 C135 Fe6 70.05(16) . . ?
C134 C135 H135 126.0 . . ?
C136 C135 Fe6 69.56(16) . . ?
C136 C135 C134 108.0(3) . . ?
C136 C135 H135 126.0 . . ?
C56 C55 C54 112.9(2) . . ?
C56 C55 H55A 109.0 . . ?
C56 C55 H55B 109.0 . . ?
C54 C55 H55A 109.0 . . ?
C54 C55 H55B 109.0 . . ?
H55A C55 H55B 107.8 . . ?
Fe9 C81 H81 126.2 . . ?
C80 C81 Fe9 69.84(16) . . ?
C80 C81 H81 126.3 . . ?
C80 C81 C82 107.4(3) . . ?
C82 C81 Fe9 69.18(18) . . ?
C82 C81 H81 126.3 . . ?
Fe6 C63 H63 126.4 . . ?
C62 C63 Fe6 69.85(16) . . ?
C62 C63 H63 125.9 . . ?
C64 C63 Fe6 69.43(16) . . ?
C64 C63 C62 108.1(3) . . ?
C64 C63 H63 125.9 . . ?
Fe5 C154 H154 126.7 . . ?
C153 C154 Fe5 69.04(15) . . ?
C153 C154 C155 107.8(2) . . ?
C153 C154 H154 126.1 . . ?
C155 C154 Fe5 69.72(15) . . ?
C155 C154 H154 126.1 . . ?
Fe4 C122 H122 126.4 . . ?
C121 C122 Fe4 70.60(16) . . ?
C121 C122 C123 108.4(3) . . ?
C121 C122 H122 125.8 . . ?
C123 C122 Fe4 68.79(17) . . ?
C123 C122 H122 125.8 . . ?
C128 C127 H12A 109.0 . . ?
C128 C127 H12B 109.0 . . ?
C128 C127 C126 113.0(2) . . ?
H12A C127 H12B 107.8 . . ?
C126 C127 H12A 109.0 . . ?
C126 C127 H12B 109.0 . . ?
C121 C126 H12C 108.4 . . ?
C121 C126 H12D 108.4 . . ?
C127 C126 C121 115.5(2) . . ?
C127 C126 H12C 108.4 . . ?
C127 C126 H12D 108.4 . . ?
H12C C126 H12D 107.5 . . ?
Fe12 C119 H119 126.2 . . ?
C120 C119 Fe12 69.16(17) . . ?
C120 C119 H119 126.4 . . ?
C118 C119 Fe12 69.81(18) . . ?
C118 C119 C120 107.2(3) . . ?
C118 C119 H119 126.4 . . ?
C145 C150 H15A 108.8 . . ?
C145 C150 H15B 108.8 . . ?
H15A C150 H15B 107.7 . . ?
C151 C150 C145 114.0(2) . . ?
C151 C150 H15A 108.8 . . ?
C151 C150 H15B 108.8 . . ?
Fe12 C58 H58 126.0 . . ?
C59 C58 Fe12 69.70(16) . . ?
C59 C58 C57 108.1(3) . . ?
C59 C58 H58 125.9 . . ?
C57 C58 Fe12 69.92(16) . . ?
C57 C58 H58 125.9 . . ?
Fe5 C51 H51 126.3 . . ?
C50 C51 Fe5 69.74(15) . . ?
C50 C51 H51 125.7 . . ?
C52 C51 Fe5 69.77(15) . . ?
C52 C51 C50 108.5(2) . . ?
C52 C51 H51 125.7 . . ?
Fe6 C136 H136 125.9 . . ?
C137 C136 Fe6 70.06(16) . . ?
C137 C136 C135 108.1(3) . . ?
C137 C136 H136 126.0 . . ?
C135 C136 Fe6 69.67(16) . . ?
C135 C136 H136 126.0 . . ?
C152 C151 H15C 108.8 . . ?
C152 C151 H15D 108.8 . . ?
C150 C151 C152 113.9(2) . . ?
C150 C151 H15C 108.8 . . ?
C150 C151 H15D 108.8 . . ?
H15C C151 H15D 107.7 . . ?
C140 C139 H13A 108.6 . . ?
C140 C139 H13B 108.6 . . ?
H13A C139 H13B 107.6 . . ?
C138 C139 C140 114.5(2) . . ?
C138 C139 H13A 108.6 . . ?
C138 C139 H13B 108.6 . . ?
Fe9 C82 H82 126.1 . . ?
C81 C82 Fe9 69.78(17) . . ?
C81 C82 H82 125.6 . . ?
C83 C82 Fe9 70.09(19) . . ?
C83 C82 C81 108.8(3) . . ?
C83 C82 H82 125.6 . . ?
C133 C138 H13C 108.3 . . ?
C133 C138 H13D 108.3 . . ?
C139 C138 C133 116.0(3) . . ?
C139 C138 H13C 108.3 . . ?
C139 C138 H13D 108.3 . . ?
H13C C138 H13D 107.4 . . ?
Fe9 C83 H83 126.0 . . ?
C84 C83 Fe9 69.74(17) . . ?
C84 C83 H83 126.0 . . ?
C82 C83 Fe9 69.84(19) . . ?
C82 C83 C84 107.9(3) . . ?
C82 C83 H83 126.0 . . ?

loop_
_geom_bond_atom_site_label_1
_geom_bond_atom_site_label_2
_geom_bond_distance
_geom_bond_site_symmetry_2
_geom_bond_publ_flag
Fe1 C13 2.052(2) . ?
Fe1 C17 2.046(3) . ?
Fe1 C15 2.044(3) . ?
Fe1 C14 2.045(3) . ?
Fe1 C16 2.037(3) . ?
Fe1 C86 2.040(2) . ?
Fe1 C87 2.039(3) . ?
Fe1 C85 2.053(2) . ?
Fe1 C89 2.045(3) . ?
Fe1 C88 2.043(3) . ?
Fe2 C20 2.047(3) . ?
Fe2 C32 2.050(2) . ?
Fe2 C33 2.032(3) . ?
Fe2 C24 2.037(3) . ?
Fe2 C22 2.048(3) . ?
Fe2 C21 2.046(3) . ?
Fe2 C36 2.044(3) . ?
Fe2 C23 2.041(3) . ?
Fe2 C34 2.046(3) . ?
Fe2 C35 2.048(3) . ?
Fe3 C104 2.046(2) . ?
Fe3 C107 2.048(3) . ?
Fe3 C108 2.046(3) . ?
Fe3 C105 2.041(3) . ?
Fe3 C132 2.053(3) . ?
Fe3 C131 2.045(3) . ?
Fe3 C106 2.052(3) . ?
Fe3 C128 2.061(3) . ?
Fe3 C130 2.038(3) . ?
Fe3 C129 2.034(3) . ?
Fe4 C44 2.053(2) . ?
Fe4 C45 2.043(3) . ?
Fe4 C48 2.047(2) . ?
Fe4 C47 2.039(3) . ?
Fe4 C121 2.063(3) . ?
Fe4 C125 2.038(3) . ?
Fe4 C46 2.044(3) . ?
Fe4 C124 2.034(3) . ?
Fe4 C123 2.026(3) . ?
Fe4 C122 2.040(3) . ?
Fe5 C53 2.037(3) . ?
Fe5 C50 2.050(3) . ?
Fe5 C49 2.052(2) . ?
Fe5 C152 2.040(3) . ?
Fe5 C156 2.045(3) . ?
Fe5 C153 2.029(3) . ?
Fe5 C52 2.049(3) . ?
Fe5 C155 2.045(3) . ?
Fe5 C154 2.043(3) . ?
Fe5 C51 2.051(3) . ?
Fe6 C61 2.062(3) . ?
Fe6 C65 2.044(3) . ?
Fe6 C62 2.050(3) . ?
Fe6 C137 2.048(3) . ?
Fe6 C133 2.066(3) . ?
Fe6 C134 2.053(3) . ?
Fe6 C64 2.037(3) . ?
Fe6 C135 2.041(3) . ?
Fe6 C63 2.046(3) . ?
Fe6 C136 2.039(3) . ?
Fe7 C25 2.058(2) . ?
Fe7 C26 2.050(3) . ?
Fe7 C93 2.049(3) . ?
Fe7 C92 2.057(3) . ?
Fe7 C29 2.047(3) . ?
Fe7 C96 2.047(3) . ?
Fe7 C27 2.044(3) . ?
Fe7 C28 2.048(3) . ?
Fe7 C94 2.053(3) . ?
Fe7 C95 2.045(3) . ?
Fe8 C37 2.049(3) . ?
Fe8 C97 2.047(3) . ?
Fe8 C98 2.034(3) . ?
Fe8 C41 2.052(3) . ?
Fe8 C99 2.038(3) . ?
Fe8 C38 2.043(3) . ?
Fe8 C101 2.051(3) . ?
Fe8 C40 2.050(3) . ?
Fe8 C39 2.048(3) . ?
Fe8 C100 2.047(3) . ?
Fe9 C68 2.047(3) . ?
Fe9 C80 2.048(3) . ?
Fe9 C71 2.050(3) . ?
Fe9 C72 2.050(3) . ?
Fe9 C69 2.038(3) . ?
Fe9 C84 2.044(3) . ?
Fe9 C70 2.048(3) . ?
Fe9 C81 2.045(3) . ?
Fe9 C82 2.037(3) . ?
Fe9 C83 2.040(3) . ?
Fe10 C73 2.048(2) . ?
Fe10 C140 2.059(3) . ?
Fe10 C141 2.044(3) . ?
Fe10 C77 2.042(2) . ?
Fe10 C76 2.047(3) . ?
Fe10 C144 2.049(3) . ?
Fe10 C143 2.037(3) . ?
Fe10 C75 2.049(3) . ?
Fe10 C142 2.036(3) . ?
Fe10 C74 2.041(3) . ?
Fe11 C109 2.051(2) . ?
Fe11 C110 2.044(3) . ?
Fe11 C113 2.046(3) . ?
Fe11 C112 2.046(3) . ?
Fe11 C111 2.045(3) . ?
Fe11 C149 2.041(3) . ?
Fe11 C145 2.064(3) . ?
Fe11 C146 2.052(3) . ?
Fe11 C148 2.038(3) . ?
Fe11 C147 2.036(3) . ?
Fe12 C56 2.057(3) . ?
Fe12 C116 2.048(3) . ?
Fe12 C60 2.041(3) . ?
Fe12 C59 2.043(3) . ?
Fe12 C120 2.033(3) . ?
Fe12 C57 2.051(3) . ?
Fe12 C117 2.046(3) . ?
Fe12 C118 2.043(3) . ?
Fe12 C119 2.040(3) . ?
Fe12 C58 2.045(3) . ?
C20 C24 1.426(4) . ?
C20 C21 1.429(3) . ?
C20 C19 1.499(3) . ?
C32 C33 1.424(4) . ?
C32 C31 1.502(3) . ?
C32 C36 1.428(4) . ?
C44 C45 1.427(4) . ?
C44 C48 1.428(3) . ?
C44 C43 1.498(3) . ?
C56 C60 1.427(4) . ?
C56 C57 1.422(4) . ?
C56 C55 1.500(4) . ?
C68 C72 1.426(4) . ?
C68 C69 1.421(4) . ?
C68 C67 1.503(4) . ?
C80 C84 1.421(4) . ?
C80 C79 1.501(3) . ?
C80 C81 1.419(4) . ?
C25 C26 1.431(3) . ?
C25 C29 1.428(3) . ?
C25 C30 1.500(3) . ?
C26 H26 0.9500 . ?
C26 C27 1.431(4) . ?
C93 H93 0.9500 . ?
C93 C92 1.429(4) . ?
C93 C94 1.428(4) . ?
C92 C96 1.433(4) . ?
C92 C91 1.506(4) . ?
C37 C41 1.427(4) . ?
C37 C38 1.423(4) . ?
C37 C42 1.501(3) . ?
C104 C108 1.427(4) . ?
C104 C105 1.433(4) . ?
C104 C103 1.503(3) . ?
C45 H45 0.9500 . ?
C45 C46 1.421(4) . ?
C13 C17 1.434(4) . ?
C13 C14 1.427(4) . ?
C13 C18 1.505(3) . ?
C29 H29 0.9500 . ?
C29 C28 1.429(3) . ?
C107 H107 0.9500 . ?
C107 C108 1.425(4) . ?
C107 C106 1.422(4) . ?
C33 H33 0.9500 . ?
C33 C34 1.425(4) . ?
C116 C120 1.424(4) . ?
C116 C117 1.433(4) . ?
C116 C115 1.500(4) . ?
C61 C66 1.499(3) . ?
C61 C65 1.429(4) . ?
C61 C62 1.432(4) . ?
C109 C110 1.424(4) . ?
C109 C113 1.432(4) . ?
C109 C114 1.505(3) . ?
C96 H96 0.9500 . ?
C96 C95 1.425(4) . ?
C17 H17 0.9500 . ?
C17 C16 1.426(4) . ?
C24 H24 0.9500 . ?
C24 C23 1.429(4) . ?
C15 H15 0.9500 . ?
C15 C14 1.430(4) . ?
C15 C16 1.424(4) . ?
C97 C98 1.419(4) . ?
C97 C101 1.430(3) . ?
C97 C102 1.506(3) . ?
C22 H22 0.9500 . ?
C22 C21 1.432(4) . ?
C22 C23 1.414(4) . ?
C108 H108 0.9500 . ?
C105 H105 0.9500 . ?
C105 C106 1.427(4) . ?
C110 H110 0.9500 . ?
C110 C111 1.421(4) . ?
C132 H132 0.9500 . ?
C132 C131 1.413(4) . ?
C132 C128 1.438(4) . ?
C21 H21 0.9500 . ?
C14 H14 0.9500 . ?
C90 H90A 0.9900 . ?
C90 H90B 0.9900 . ?
C90 C91 1.521(3) . ?
C90 C85 1.507(4) . ?
C53 H53 0.9500 . ?
C53 C49 1.429(4) . ?
C53 C52 1.428(4) . ?
C16 H16 0.9500 . ?
C31 H31A 0.9900 . ?
C31 H31B 0.9900 . ?
C31 C30 1.531(3) . ?
C73 C77 1.429(4) . ?
C73 C78 1.502(3) . ?
C73 C74 1.434(4) . ?
C48 H48 0.9500 . ?
C48 C47 1.431(4) . ?
C30 H30A 0.9900 . ?
C30 H30B 0.9900 . ?
C60 H60 0.9500 . ?
C60 C59 1.424(4) . ?
C140 C141 1.426(4) . ?
C140 C144 1.428(4) . ?
C140 C139 1.517(4) . ?
C66 H66A 0.9900 . ?
C66 H66B 0.9900 . ?
C66 C67 1.529(4) . ?
C27 H27 0.9500 . ?
C27 C28 1.422(4) . ?
C19 H19A 0.9900 . ?
C19 H19B 0.9900 . ?
C19 C18 1.531(3) . ?
C36 H36 0.9500 . ?
C36 C35 1.430(4) . ?
C131 H131 0.9500 . ?
C131 C130 1.426(4) . ?
C18 H18A 0.9900 . ?
C18 H18B 0.9900 . ?
C141 H141 0.9500 . ?
C141 C142 1.424(4) . ?
C77 H77 0.9500 . ?
C77 C76 1.424(4) . ?
C98 H98 0.9500 . ?
C98 C99 1.425(4) . ?
C106 H106 0.9500 . ?
C23 H23 0.9500 . ?
C91 H91A 0.9900 . ?
C91 H91B 0.9900 . ?
C113 H113 0.9500 . ?
C113 C112 1.418(4) . ?
C76 H76 0.9500 . ?
C76 C75 1.425(4) . ?
C86 H86 0.9500 . ?
C86 C87 1.424(4) . ?
C86 C85 1.426(4) . ?
C50 H50 0.9500 . ?
C50 C49 1.431(4) . ?
C50 C51 1.417(4) . ?
C128 C129 1.433(4) . ?
C128 C127 1.503(4) . ?
C49 C54 1.500(3) . ?
C87 H87 0.9500 . ?
C87 C88 1.421(4) . ?
C71 H71 0.9500 . ?
C71 C72 1.426(4) . ?
C71 C70 1.418(4) . ?
C72 H72 0.9500 . ?
C43 H43A 0.9900 . ?
C43 H43B 0.9900 . ?
C43 C42 1.521(4) . ?
C144 H144 0.9500 . ?
C144 C143 1.425(4) . ?
C28 H28 0.9500 . ?
C94 H94 0.9500 . ?
C94 C95 1.423(4) . ?
C47 H47 0.9500 . ?
C47 C46 1.425(4) . ?
C34 H34 0.9500 . ?
C34 C35 1.412(4) . ?
C41 H41 0.9500 . ?
C41 C40 1.425(4) . ?
C85 C89 1.433(3) . ?
C143 H143 0.9500 . ?
C143 C142 1.421(4) . ?
C112 H112 0.9500 . ?
C112 C111 1.420(4) . ?
C121 C125 1.413(4) . ?
C121 C122 1.422(4) . ?
C121 C126 1.515(4) . ?
C75 H75 0.9500 . ?
C75 C74 1.421(4) . ?
C35 H35 0.9500 . ?
C65 H65 0.9500 . ?
C65 C64 1.424(4) . ?
C114 H11A 0.9900 . ?
C114 H11B 0.9900 . ?
C114 C115 1.530(4) . ?
C69 H69 0.9500 . ?
C69 C70 1.431(4) . ?
C111 H111 0.9500 . ?
C99 H99 0.9500 . ?
C99 C100 1.416(4) . ?
C89 H89 0.9500 . ?
C89 C88 1.426(4) . ?
C142 H142 0.9500 . ?
C152 C156 1.435(4) . ?
C152 C153 1.425(4) . ?
C152 C151 1.512(4) . ?
C38 H38 0.9500 . ?
C38 C39 1.427(4) . ?
C95 H95 0.9500 . ?
C101 H101 0.9500 . ?
C101 C100 1.427(4) . ?
C149 H149 0.9500 . ?
C149 C145 1.426(4) . ?
C149 C148 1.431(4) . ?
C59 H59 0.9500 . ?
C59 C58 1.414(5) . ?
C67 H67A 0.9900 . ?
C67 H67B 0.9900 . ?
C125 H125 0.9500 . ?
C125 C124 1.425(4) . ?
C42 H42A 0.9900 . ?
C42 H42B 0.9900 . ?
C145 C146 1.418(4) . ?
C145 C150 1.513(4) . ?
C78 H78A 0.9900 . ?
C78 H78B 0.9900 . ?
C78 C79 1.523(4) . ?
C84 H84 0.9500 . ?
C84 C83 1.423(5) . ?
C146 H146 0.9500 . ?
C146 C147 1.411(4) . ?
C46 H46 0.9500 . ?
C88 H88 0.9500 . ?
C124 H124 0.9500 . ?
C124 C123 1.419(5) . ?
C148 H148 0.9500 . ?
C148 C147 1.416(4) . ?
C40 H40 0.9500 . ?
C40 C39 1.407(5) . ?
C147 H147 0.9500 . ?
C103 H10A 0.9900 . ?
C103 H10B 0.9900 . ?
C103 C102 1.529(4) . ?
C102 H10C 0.9900 . ?
C102 H10D 0.9900 . ?
C74 H74 0.9500 . ?
C120 H120 0.9500 . ?
C120 C119 1.432(4) . ?
C156 H156 0.9500 . ?
C156 C155 1.426(4) . ?
C62 H62 0.9500 . ?
C62 C63 1.420(4) . ?
C153 H153 0.9500 . ?
C153 C154 1.420(4) . ?
C137 H137 0.9500 . ?
C137 C133 1.422(4) . ?
C137 C136 1.416(4) . ?
C54 H54A 0.9900 . ?
C54 H54B 0.9900 . ?
C54 C55 1.526(4) . ?
C39 H39 0.9500 . ?
C52 H52 0.9500 . ?
C52 C51 1.413(4) . ?
C130 H130 0.9500 . ?
C130 C129 1.406(4) . ?
C57 H57 0.9500 . ?
C57 C58 1.421(4) . ?
C117 H117 0.9500 . ?
C117 C118 1.415(4) . ?
C100 H100 0.9500 . ?
C129 H129 0.9500 . ?
C155 H155 0.9500 . ?
C155 C154 1.422(4) . ?
C118 H118 0.9500 . ?
C118 C119 1.418(5) . ?
C133 C134 1.439(4) . ?
C133 C138 1.502(4) . ?
C79 H79A 0.9900 . ?
C79 H79B 0.9900 . ?
C115 H11C 0.9900 . ?
C115 H11D 0.9900 . ?
C134 H134 0.9500 . ?
C134 C135 1.428(4) . ?
C123 H123 0.9500 . ?
C123 C122 1.437(5) . ?
C70 H70 0.9500 . ?
C64 H64 0.9500 . ?
C64 C63 1.413(4) . ?
C135 H135 0.9500 . ?
C135 C136 1.421(4) . ?
C55 H55A 0.9900 . ?
C55 H55B 0.9900 . ?
C81 H81 0.9500 . ?
C81 C82 1.431(5) . ?
C63 H63 0.9500 . ?
C154 H154 0.9500 . ?
C122 H122 0.9500 . ?
C127 H12A 0.9900 . ?
C127 H12B 0.9900 . ?
C127 C126 1.504(4) . ?
C126 H12C 0.9900 . ?
C126 H12D 0.9900 . ?
C119 H119 0.9500 . ?
C150 H15A 0.9900 . ?
C150 H15B 0.9900 . ?
C150 C151 1.507(4) . ?
C58 H58 0.9500 . ?
C51 H51 0.9500 . ?
C136 H136 0.9500 . ?
C151 H15C 0.9900 . ?
C151 H15D 0.9900 . ?
C139 H13A 0.9900 . ?
C139 H13B 0.9900 . ?
C139 C138 1.492(4) . ?
C82 H82 0.9500 . ?
C82 C83 1.397(6) . ?
C138 H13C 0.9900 . ?
C138 H13D 0.9900 . ?
C83 H83 0.9500 . ?

loop_
_geom_torsion_atom_site_label_1
_geom_torsion_atom_site_label_2
_geom_torsion_atom_site_label_3
_geom_torsion_atom_site_label_4
_geom_torsion
_geom_torsion_site_symmetry_1
_geom_torsion_site_symmetry_2
_geom_torsion_site_symmetry_3
_geom_torsion_site_symmetry_4
_geom_torsion_publ_flag
Fe1 C13 C17 C16 -58.75(17) . . . . ?
Fe1 C13 C14 C15 59.07(18) . . . . ?
Fe1 C13 C18 C19 -81.8(3) . . . . ?
Fe1 C17 C16 C15 -59.58(18) . . . . ?
Fe1 C15 C14 C13 -59.31(18) . . . . ?
Fe1 C15 C16 C17 59.62(18) . . . . ?
Fe1 C86 C87 C88 59.62(18) . . . . ?
Fe1 C86 C85 C90 123.9(2) . . . . ?
Fe1 C86 C85 C89 -59.33(17) . . . . ?
Fe1 C87 C88 C89 59.25(18) . . . . ?
Fe1 C85 C89 C88 -58.86(18) . . . . ?
Fe1 C89 C88 C87 -59.14(18) . . . . ?
Fe2 C20 C24 C23 -59.12(18) . . . . ?
Fe2 C20 C21 C22 58.88(19) . . . . ?
Fe2 C20 C19 C18 173.23(19) . . . . ?
Fe2 C32 C33 C34 59.70(19) . . . . ?
Fe2 C32 C31 C30 -173.93(19) . . . . ?
Fe2 C32 C36 C35 -59.4(2) . . . . ?
Fe2 C33 C34 C35 59.4(2) . . . . ?
Fe2 C24 C23 C22 -59.49(19) . . . . ?
Fe2 C22 C21 C20 -58.88(19) . . . . ?
Fe2 C22 C23 C24 59.07(19) . . . . ?
Fe2 C36 C35 C34 -59.1(2) . . . . ?
Fe2 C34 C35 C36 58.9(2) . . . . ?
Fe3 C104 C108 C107 -58.97(18) . . . . ?
Fe3 C104 C105 C106 59.43(18) . . . . ?
Fe3 C104 C103 C102 -80.7(3) . . . . ?
Fe3 C107 C108 C104 58.89(18) . . . . ?
Fe3 C107 C106 C105 -58.84(18) . . . . ?
Fe3 C105 C106 C107 59.08(18) . . . . ?
Fe3 C132 C131 C130 59.06(18) . . . . ?
Fe3 C132 C128 C129 -58.64(17) . . . . ?
Fe3 C132 C128 C127 124.7(3) . . . . ?
Fe3 C131 C130 C129 59.45(18) . . . . ?
Fe3 C128 C129 C130 -59.59(18) . . . . ?
Fe3 C128 C127 C126 104.4(3) . . . . ?
Fe3 C130 C129 C128 59.93(18) . . . . ?
Fe4 C44 C45 C46 -59.01(18) . . . . ?
Fe4 C44 C48 C47 58.63(18) . . . . ?
Fe4 C44 C43 C42 84.9(3) . . . . ?
Fe4 C45 C46 C47 -59.10(18) . . . . ?
Fe4 C48 C47 C46 59.65(18) . . . . ?
Fe4 C47 C46 C45 59.24(18) . . . . ?
Fe4 C121 C125 C124 -58.4(2) . . . . ?
Fe4 C121 C122 C123 58.6(2) . . . . ?
Fe4 C121 C126 C127 74.4(3) . . . . ?
Fe4 C125 C124 C123 -59.6(2) . . . . ?
Fe4 C124 C123 C122 -59.6(2) . . . . ?
Fe4 C123 C122 C121 -59.69(19) . . . . ?
Fe5 C53 C49 C50 59.39(17) . . . . ?
Fe5 C53 C49 C54 -123.9(3) . . . . ?
Fe5 C53 C52 C51 -59.45(18) . . . . ?
Fe5 C50 C49 C53 -59.05(17) . . . . ?
Fe5 C50 C49 C54 124.2(3) . . . . ?
Fe5 C50 C51 C52 59.19(18) . . . . ?
Fe5 C49 C54 C55 -82.2(3) . . . . ?
Fe5 C152 C156 C155 58.72(18) . . . . ?
Fe5 C152 C153 C154 -59.37(19) . . . . ?
Fe5 C152 C151 C150 77.4(3) . . . . ?
Fe5 C156 C155 C154 59.23(18) . . . . ?
Fe5 C153 C154 C155 -59.16(19) . . . . ?
Fe5 C52 C51 C50 -59.17(18) . . . . ?
Fe5 C155 C154 C153 58.74(19) . . . . ?
Fe6 C61 C66 C67 86.6(3) . . . . ?
Fe6 C61 C65 C64 58.93(19) . . . . ?
Fe6 C61 C62 C63 -59.1(2) . . . . ?
Fe6 C65 C64 C63 60.0(2) . . . . ?
Fe6 C62 C63 C64 -59.1(2) . . . . ?
Fe6 C137 C133 C134 58.83(19) . . . . ?
Fe6 C137 C133 C138 -124.5(3) . . . . ?
Fe6 C137 C136 C135 -59.5(2) . . . . ?
Fe6 C133 C134 C135 58.9(2) . . . . ?
Fe6 C133 C138 C139 71.0(4) . . . . ?
Fe6 C134 C135 C136 59.4(2) . . . . ?
Fe6 C64 C63 C62 59.3(2) . . . . ?
Fe6 C135 C136 C137 59.8(2) . . . . ?
Fe7 C25 C26 C27 -58.91(18) . . . . ?
Fe7 C25 C29 C28 59.22(18) . . . . ?
Fe7 C25 C30 C31 74.4(3) . . . . ?
Fe7 C26 C27 C28 -59.59(18) . . . . ?
Fe7 C93 C92 C96 -59.21(17) . . . . ?
Fe7 C93 C92 C91 123.3(3) . . . . ?
Fe7 C93 C94 C95 59.04(19) . . . . ?
Fe7 C92 C96 C95 -59.02(18) . . . . ?
Fe7 C92 C91 C90 -79.0(3) . . . . ?
Fe7 C29 C28 C27 59.11(18) . . . . ?
Fe7 C96 C95 C94 -59.68(19) . . . . ?
Fe7 C27 C28 C29 -59.12(18) . . . . ?
Fe7 C94 C95 C96 59.51(19) . . . . ?
Fe8 C37 C41 C40 -59.0(2) . . . . ?
Fe8 C37 C38 C39 59.5(2) . . . . ?
Fe8 C37 C42 C43 -176.7(2) . . . . ?
Fe8 C97 C98 C99 -59.4(2) . . . . ?
Fe8 C97 C101 C100 59.0(2) . . . . ?
Fe8 C97 C102 C103 -179.50(19) . . . . ?
Fe8 C98 C99 C100 -59.5(2) . . . . ?
Fe8 C41 C40 C39 -59.6(2) . . . . ?
Fe8 C99 C100 C101 -59.3(2) . . . . ?
Fe8 C38 C39 C40 59.4(2) . . . . ?
Fe8 C101 C100 C99 59.0(2) . . . . ?
Fe8 C40 C39 C38 -59.0(2) . . . . ?
Fe9 C68 C72 C71 -58.94(19) . . . . ?
Fe9 C68 C69 C70 59.3(2) . . . . ?
Fe9 C68 C67 C66 -177.9(2) . . . . ?
Fe9 C80 C84 C83 -59.1(2) . . . . ?
Fe9 C80 C79 C78 173.52(19) . . . . ?
Fe9 C80 C81 C82 59.2(2) . . . . ?
Fe9 C71 C72 C68 58.85(19) . . . . ?
Fe9 C71 C70 C69 -59.1(2) . . . . ?
Fe9 C69 C70 C71 59.5(2) . . . . ?
Fe9 C84 C83 C82 -59.6(2) . . . . ?
Fe9 C81 C82 C83 59.5(2) . . . . ?
Fe9 C82 C83 C84 59.6(2) . . . . ?
Fe10 C73 C77 C76 -58.92(18) . . . . ?
Fe10 C73 C78 C79 -78.7(3) . . . . ?
Fe10 C73 C74 C75 59.32(18) . . . . ?
Fe10 C140 C141 C142 -58.67(18) . . . . ?
Fe10 C140 C144 C143 58.31(18) . . . . ?
Fe10 C140 C139 C138 109.0(3) . . . . ?
Fe10 C141 C142 C143 -59.46(18) . . . . ?
Fe10 C77 C76 C75 -59.53(18) . . . . ?
Fe10 C76 C75 C74 -58.84(18) . . . . ?
Fe10 C144 C143 C142 59.66(18) . . . . ?
Fe10 C143 C142 C141 59.61(18) . . . . ?
Fe10 C75 C74 C73 -59.17(18) . . . . ?
Fe11 C109 C110 C111 58.96(19) . . . . ?
Fe11 C109 C113 C112 -59.24(19) . . . . ?
Fe11 C109 C114 C115 85.3(3) . . . . ?
Fe11 C110 C111 C112 59.6(2) . . . . ?
Fe11 C113 C112 C111 -59.2(2) . . . . ?
Fe11 C112 C111 C110 -59.59(19) . . . . ?
Fe11 C149 C145 C146 -59.42(19) . . . . ?
Fe11 C149 C145 C150 122.3(3) . . . . ?
Fe11 C149 C148 C147 60.0(2) . . . . ?
Fe11 C145 C146 C147 -58.5(2) . . . . ?
Fe11 C145 C150 C151 103.4(3) . . . . ?
Fe11 C146 C147 C148 -59.5(2) . . . . ?
Fe11 C148 C147 C146 59.9(2) . . . . ?
Fe12 C56 C60 C59 -59.40(19) . . . . ?
Fe12 C56 C57 C58 59.0(2) . . . . ?
Fe12 C56 C55 C54 178.89(19) . . . . ?
Fe12 C116 C120 C119 59.1(2) . . . . ?
Fe12 C116 C117 C118 -59.0(2) . . . . ?
Fe12 C116 C115 C114 -177.8(2) . . . . ?
Fe12 C60 C59 C58 -59.6(2) . . . . ?
Fe12 C59 C58 C57 -59.6(2) . . . . ?
Fe12 C120 C119 C118 59.7(2) . . . . ?
Fe12 C57 C58 C59 59.4(2) . . . . ?
Fe12 C117 C118 C119 -58.9(2) . . . . ?
Fe12 C118 C119 C120 -59.3(2) . . . . ?
C20 C24 C23 Fe2 59.30(18) . . . . ?
C20 C24 C23 C22 -0.2(3) . . . . ?
C20 C19 C18 C13 -178.2(2) . . . . ?
C32 C33 C34 Fe2 -59.80(18) . . . . ?
C32 C33 C34 C35 -0.4(3) . . . . ?
C32 C31 C30 C25 -173.7(2) . . . . ?
C32 C36 C35 Fe2 59.45(19) . . . . ?
C32 C36 C35 C34 0.3(3) . . . . ?
C44 C45 C46 Fe4 59.20(18) . . . . ?
C44 C45 C46 C47 0.1(3) . . . . ?
C44 C48 C47 Fe4 -59.04(17) . . . . ?
C44 C48 C47 C46 0.6(3) . . . . ?
C44 C43 C42 C37 179.3(2) . . . . ?
C56 C60 C59 Fe12 59.74(19) . . . . ?
C56 C60 C59 C58 0.2(3) . . . . ?
C56 C57 C58 Fe12 -59.3(2) . . . . ?
C56 C57 C58 C59 0.1(3) . . . . ?
C68 C69 C70 Fe9 -59.4(2) . . . . ?
C68 C69 C70 C71 0.2(3) . . . . ?
C80 C84 C83 Fe9 59.3(2) . . . . ?
C80 C84 C83 C82 -0.3(4) . . . . ?
C80 C81 C82 Fe9 -59.6(2) . . . . ?
C80 C81 C82 C83 -0.2(4) . . . . ?
C25 C26 C27 Fe7 59.28(17) . . . . ?
C25 C26 C27 C28 -0.3(3) . . . . ?
C25 C29 C28 Fe7 -59.52(18) . . . . ?
C25 C29 C28 C27 -0.4(3) . . . . ?
C26 C25 C29 Fe7 -59.01(17) . . . . ?
C26 C25 C29 C28 0.2(3) . . . . ?
C26 C25 C30 C31 165.2(2) . . . . ?
C26 C27 C28 Fe7 59.57(18) . . . . ?
C26 C27 C28 C29 0.4(3) . . . . ?
C93 C92 C96 Fe7 59.30(17) . . . . ?
C93 C92 C96 C95 0.3(3) . . . . ?
C93 C92 C91 C90 -170.2(2) . . . . ?
C93 C94 C95 Fe7 -59.11(18) . . . . ?
C93 C94 C95 C96 0.4(3) . . . . ?
C92 C93 C94 Fe7 -59.28(18) . . . . ?
C92 C93 C94 C95 -0.2(3) . . . . ?
C92 C96 C95 Fe7 59.26(18) . . . . ?
C92 C96 C95 C94 -0.4(3) . . . . ?
C37 C41 C40 Fe8 59.00(19) . . . . ?
C37 C41 C40 C39 -0.6(3) . . . . ?
C37 C38 C39 Fe8 -59.6(2) . . . . ?
C37 C38 C39 C40 -0.2(3) . . . . ?
C104 C105 C106 Fe3 -59.21(18) . . . . ?
C104 C105 C106 C107 -0.1(3) . . . . ?
C104 C103 C102 C97 175.1(2) . . . . ?
C45 C44 C48 Fe4 -59.18(17) . . . . ?
C45 C44 C48 C47 -0.6(3) . . . . ?
C45 C44 C43 C42 176.2(2) . . . . ?
C13 C17 C16 Fe1 59.06(17) . . . . ?
C13 C17 C16 C15 -0.5(3) . . . . ?
C29 C25 C26 Fe7 58.98(17) . . . . ?
C29 C25 C26 C27 0.1(3) . . . . ?
C29 C25 C30 C31 -17.9(4) . . . . ?
C33 C32 C31 C30 95.9(3) . . . . ?
C33 C32 C36 Fe2 58.81(18) . . . . ?
C33 C32 C36 C35 -0.6(3) . . . . ?
C33 C34 C35 Fe2 -58.85(19) . . . . ?
C33 C34 C35 C36 0.0(3) . . . . ?
C116 C120 C119 Fe12 -59.4(2) . . . . ?
C116 C120 C119 C118 0.3(3) . . . . ?
C116 C117 C118 Fe12 58.9(2) . . . . ?
C116 C117 C118 C119 0.0(4) . . . . ?
C61 C66 C67 C68 178.7(2) . . . . ?
C61 C65 C64 Fe6 -59.55(19) . . . . ?
C61 C65 C64 C63 0.4(3) . . . . ?
C61 C62 C63 Fe6 59.4(2) . . . . ?
C61 C62 C63 C64 0.3(3) . . . . ?
C109 C110 C111 Fe11 -59.09(18) . . . . ?
C109 C110 C111 C112 0.5(3) . . . . ?
C109 C113 C112 Fe11 59.25(19) . . . . ?
C109 C113 C112 C111 0.1(3) . . . . ?
C109 C114 C115 C116 -176.2(2) . . . . ?
C96 C92 C91 C90 12.8(4) . . . . ?
C17 C13 C14 Fe1 -58.99(17) . . . . ?
C17 C13 C14 C15 0.1(3) . . . . ?
C17 C13 C18 C19 10.0(4) . . . . ?
C24 C20 C21 Fe2 -59.28(18) . . . . ?
C24 C20 C21 C22 -0.4(3) . . . . ?
C24 C20 C19 C18 -93.5(3) . . . . ?
C97 C98 C99 Fe8 59.73(19) . . . . ?
C97 C98 C99 C100 0.2(3) . . . . ?
C97 C101 C100 Fe8 -58.97(19) . . . . ?
C97 C101 C100 C99 0.1(3) . . . . ?
C108 C104 C105 Fe3 -59.64(17) . . . . ?
C108 C104 C105 C106 -0.2(3) . . . . ?
C108 C104 C103 C102 12.1(4) . . . . ?
C108 C107 C106 Fe3 59.25(18) . . . . ?
C108 C107 C106 C105 0.4(3) . . . . ?
C105 C104 C108 Fe3 59.43(17) . . . . ?
C105 C104 C108 C107 0.5(3) . . . . ?
C105 C104 C103 C102 -170.6(2) . . . . ?
C110 C109 C113 Fe11 59.48(18) . . . . ?
C110 C109 C113 C112 0.2(3) . . . . ?
C110 C109 C114 C115 -6.4(4) . . . . ?
C132 C131 C130 Fe3 -59.58(19) . . . . ?
C132 C131 C130 C129 -0.1(3) . . . . ?
C132 C128 C129 Fe3 59.11(18) . . . . ?
C132 C128 C129 C130 -0.5(3) . . . . ?
C132 C128 C127 C126 10.7(4) . . . . ?
C21 C20 C24 Fe2 59.48(18) . . . . ?
C21 C20 C24 C23 0.4(3) . . . . ?
C21 C20 C19 C18 80.9(3) . . . . ?
C21 C22 C23 Fe2 -59.13(19) . . . . ?
C21 C22 C23 C24 -0.1(3) . . . . ?
C14 C13 C17 Fe1 59.03(17) . . . . ?
C14 C13 C17 C16 0.3(3) . . . . ?
C14 C13 C18 C19 -170.8(2) . . . . ?
C14 C15 C16 Fe1 -59.05(18) . . . . ?
C14 C15 C16 C17 0.6(3) . . . . ?
C90 C85 C89 Fe1 -124.1(3) . . . . ?
C90 C85 C89 C88 177.0(2) . . . . ?
C53 C49 C54 C55 10.0(4) . . . . ?
C53 C52 C51 Fe5 58.92(18) . . . . ?
C53 C52 C51 C50 -0.2(3) . . . . ?
C16 C15 C14 Fe1 58.91(18) . . . . ?
C16 C15 C14 C13 -0.4(3) . . . . ?
C31 C32 C33 Fe2 122.1(3) . . . . ?
C31 C32 C33 C34 -178.2(2) . . . . ?
C31 C32 C36 Fe2 -122.4(3) . . . . ?
C31 C32 C36 C35 178.2(3) . . . . ?
C73 C77 C76 Fe10 58.91(17) . . . . ?
C73 C77 C76 C75 -0.6(3) . . . . ?
C73 C78 C79 C80 175.7(2) . . . . ?
C48 C44 C45 Fe4 59.28(17) . . . . ?
C48 C44 C45 C46 0.3(3) . . . . ?
C48 C44 C43 C42 -9.4(4) . . . . ?
C48 C47 C46 Fe4 -59.69(18) . . . . ?
C48 C47 C46 C45 -0.4(3) . . . . ?
C30 C25 C26 Fe7 -123.6(2) . . . . ?
C30 C25 C26 C27 177.5(2) . . . . ?
C30 C25 C29 Fe7 123.6(3) . . . . ?
C30 C25 C29 C28 -177.2(2) . . . . ?
C60 C56 C57 Fe12 -59.01(18) . . . . ?
C60 C56 C57 C58 0.0(3) . . . . ?
C60 C56 C55 C54 -91.3(3) . . . . ?
C60 C59 C58 Fe12 59.4(2) . . . . ?
C60 C59 C58 C57 -0.2(3) . . . . ?
C140 C141 C142 Fe10 59.25(18) . . . . ?
C140 C141 C142 C143 -0.2(3) . . . . ?
C140 C144 C143 Fe10 -58.85(18) . . . . ?
C140 C144 C143 C142 0.8(3) . . . . ?
C140 C139 C138 C133 177.9(3) . . . . ?
C66 C61 C65 Fe6 121.5(3) . . . . ?
C66 C61 C65 C64 -179.6(3) . . . . ?
C66 C61 C62 Fe6 -121.6(3) . . . . ?
C66 C61 C62 C63 179.4(3) . . . . ?
C19 C20 C24 Fe2 -125.3(3) . . . . ?
C19 C20 C24 C23 175.6(2) . . . . ?
C19 C20 C21 Fe2 125.4(3) . . . . ?
C19 C20 C21 C22 -175.8(2) . . . . ?
C36 C32 C33 Fe2 -59.09(18) . . . . ?
C36 C32 C33 C34 0.6(3) . . . . ?
C36 C32 C31 C30 -82.6(3) . . . . ?
C131 C132 C128 Fe3 59.03(18) . . . . ?
C131 C132 C128 C129 0.4(3) . . . . ?
C131 C132 C128 C127 -176.2(3) . . . . ?
C131 C130 C129 Fe3 -59.55(18) . . . . ?
C131 C130 C129 C128 0.4(3) . . . . ?
C18 C13 C17 Fe1 -121.7(3) . . . . ?
C18 C13 C17 C16 179.6(2) . . . . ?
C18 C13 C14 Fe1 121.7(2) . . . . ?
C18 C13 C14 C15 -179.3(2) . . . . ?
C141 C140 C144 Fe10 -59.24(17) . . . . ?
C141 C140 C144 C143 -0.9(3) . . . . ?
C141 C140 C139 C138 -161.3(3) . . . . ?
C77 C73 C78 C79 12.9(4) . . . . ?
C77 C73 C74 Fe10 -59.48(17) . . . . ?
C77 C73 C74 C75 -0.2(3) . . . . ?
C77 C76 C75 Fe10 59.35(17) . . . . ?
C77 C76 C75 C74 0.5(3) . . . . ?
C98 C97 C101 Fe8 -58.96(19) . . . . ?
C98 C97 C101 C100 0.0(3) . . . . ?
C98 C97 C102 C103 -88.4(3) . . . . ?
C98 C99 C100 Fe8 59.1(2) . . . . ?
C98 C99 C100 C101 -0.1(3) . . . . ?
C106 C107 C108 Fe3 -59.43(18) . . . . ?
C106 C107 C108 C104 -0.5(3) . . . . ?
C23 C22 C21 Fe2 59.16(19) . . . . ?
C23 C22 C21 C20 0.3(3) . . . . ?
C91 C92 C96 Fe7 -123.3(3) . . . . ?
C91 C92 C96 C95 177.7(2) . . . . ?
C91 C90 C85 Fe1 -99.9(3) . . . . ?
C91 C90 C85 C86 169.5(2) . . . . ?
C91 C90 C85 C89 -6.5(4) . . . . ?
C113 C109 C110 Fe11 -59.44(18) . . . . ?
C113 C109 C110 C111 -0.5(3) . . . . ?
C113 C109 C114 C115 175.1(3) . . . . ?
C113 C112 C111 Fe11 59.2(2) . . . . ?
C113 C112 C111 C110 -0.4(3) . . . . ?
C76 C75 C74 Fe10 58.96(18) . . . . ?
C76 C75 C74 C73 -0.2(3) . . . . ?
C86 C87 C88 Fe1 -59.49(18) . . . . ?
C86 C87 C88 C89 -0.2(3) . . . . ?
C86 C85 C89 Fe1 59.25(17) . . . . ?
C86 C85 C89 C88 0.4(3) . . . . ?
C50 C49 C54 C55 -173.9(2) . . . . ?
C128 C132 C131 Fe3 -59.22(18) . . . . ?
C128 C132 C131 C130 -0.2(3) . . . . ?
C128 C127 C126 C121 174.8(2) . . . . ?
C49 C53 C52 Fe5 59.86(18) . . . . ?
C49 C53 C52 C51 0.4(3) . . . . ?
C49 C50 C51 Fe5 -59.18(18) . . . . ?
C49 C50 C51 C52 0.0(3) . . . . ?
C49 C54 C55 C56 176.7(2) . . . . ?
C87 C86 C85 Fe1 58.80(18) . . . . ?
C87 C86 C85 C90 -177.3(2) . . . . ?
C87 C86 C85 C89 -0.5(3) . . . . ?
C72 C68 C69 Fe9 -59.72(19) . . . . ?
C72 C68 C69 C70 -0.4(3) . . . . ?
C72 C68 C67 C66 -85.7(3) . . . . ?
C72 C71 C70 Fe9 59.3(2) . . . . ?
C72 C71 C70 C69 0.2(3) . . . . ?
C43 C44 C45 Fe4 -125.3(3) . . . . ?
C43 C44 C45 C46 175.7(2) . . . . ?
C43 C44 C48 Fe4 125.6(3) . . . . ?
C43 C44 C48 C47 -175.7(2) . . . . ?
C144 C140 C141 Fe10 59.37(17) . . . . ?
C144 C140 C141 C142 0.7(3) . . . . ?
C144 C140 C139 C138 16.8(4) . . . . ?
C144 C143 C142 Fe10 -59.98(18) . . . . ?
C144 C143 C142 C141 -0.4(3) . . . . ?
C94 C93 C92 Fe7 59.19(18) . . . . ?
C94 C93 C92 C96 0.0(3) . . . . ?
C94 C93 C92 C91 -177.5(2) . . . . ?
C41 C37 C38 Fe8 -59.69(19) . . . . ?
C41 C37 C38 C39 -0.2(3) . . . . ?
C41 C37 C42 C43 -84.6(3) . . . . ?
C41 C40 C39 Fe8 59.5(2) . . . . ?
C41 C40 C39 C38 0.5(3) . . . . ?
C85 C90 C91 C92 -172.4(2) . . . . ?
C85 C86 C87 Fe1 -59.13(18) . . . . ?
C85 C86 C87 C88 0.5(3) . . . . ?
C85 C89 C88 Fe1 59.05(17) . . . . ?
C85 C89 C88 C87 -0.1(3) . . . . ?
C121 C125 C124 Fe4 59.2(2) . . . . ?
C121 C125 C124 C123 -0.4(3) . . . . ?
C65 C61 C66 C67 -4.8(4) . . . . ?
C65 C61 C62 Fe6 59.01(18) . . . . ?
C65 C61 C62 C63 -0.1(3) . . . . ?
C65 C64 C63 Fe6 -59.79(19) . . . . ?
C65 C64 C63 C62 -0.5(3) . . . . ?
C114 C109 C110 Fe11 121.8(3) . . . . ?
C114 C109 C110 C111 -179.2(3) . . . . ?
C114 C109 C113 Fe11 -121.8(3) . . . . ?
C114 C109 C113 C112 179.0(3) . . . . ?
C69 C68 C72 Fe9 59.45(19) . . . . ?
C69 C68 C72 C71 0.5(3) . . . . ?
C69 C68 C67 C66 89.6(3) . . . . ?
C152 C156 C155 Fe5 -58.50(18) . . . . ?
C152 C156 C155 C154 0.7(3) . . . . ?
C152 C153 C154 Fe5 59.24(19) . . . . ?
C152 C153 C154 C155 0.1(3) . . . . ?
C38 C37 C41 Fe8 59.49(19) . . . . ?
C38 C37 C41 C40 0.5(3) . . . . ?
C38 C37 C42 C43 91.5(3) . . . . ?
C101 C97 C98 Fe8 59.30(19) . . . . ?
C101 C97 C98 C99 -0.1(3) . . . . ?
C101 C97 C102 C103 87.1(3) . . . . ?
C149 C145 C146 Fe11 59.04(19) . . . . ?
C149 C145 C146 C147 0.6(3) . . . . ?
C149 C145 C150 C151 11.4(4) . . . . ?
C149 C148 C147 Fe11 -59.93(19) . . . . ?
C149 C148 C147 C146 0.0(3) . . . . ?
C67 C68 C72 Fe9 -124.4(3) . . . . ?
C67 C68 C72 C71 176.6(3) . . . . ?
C67 C68 C69 Fe9 124.2(3) . . . . ?
C67 C68 C69 C70 -176.5(3) . . . . ?
C125 C121 C122 Fe4 -58.71(19) . . . . ?
C125 C121 C122 C123 -0.1(3) . . . . ?
C125 C121 C126 C127 164.6(3) . . . . ?
C125 C124 C123 Fe4 59.9(2) . . . . ?
C125 C124 C123 C122 0.3(3) . . . . ?
C42 C37 C41 Fe8 -123.8(3) . . . . ?
C42 C37 C41 C40 177.2(3) . . . . ?
C42 C37 C38 Fe8 123.6(3) . . . . ?
C42 C37 C38 C39 -176.9(3) . . . . ?
C145 C149 C148 Fe11 -59.57(19) . . . . ?
C145 C149 C148 C147 0.4(3) . . . . ?
C145 C146 C147 Fe11 59.2(2) . . . . ?
C145 C146 C147 C148 -0.3(3) . . . . ?
C145 C150 C151 C152 174.3(2) . . . . ?
C78 C73 C77 Fe10 -122.0(3) . . . . ?
C78 C73 C77 C76 179.1(2) . . . . ?
C78 C73 C74 Fe10 121.9(2) . . . . ?
C78 C73 C74 C75 -178.8(2) . . . . ?
C84 C80 C79 C78 -95.5(3) . . . . ?
C84 C80 C81 Fe9 -59.2(2) . . . . ?
C84 C80 C81 C82 0.0(3) . . . . ?
C146 C145 C150 C151 -166.6(3) . . . . ?
C124 C123 C122 Fe4 59.6(2) . . . . ?
C124 C123 C122 C121 -0.1(3) . . . . ?
C148 C149 C145 Fe11 58.84(19) . . . . ?
C148 C149 C145 C146 -0.6(3) . . . . ?
C148 C149 C145 C150 -178.9(3) . . . . ?
C103 C104 C108 Fe3 -122.9(3) . . . . ?
C103 C104 C108 C107 178.2(2) . . . . ?
C103 C104 C105 Fe3 122.6(2) . . . . ?
C103 C104 C105 C106 -178.0(2) . . . . ?
C102 C97 C98 Fe8 -124.4(3) . . . . ?
C102 C97 C98 C99 176.1(3) . . . . ?
C102 C97 C101 Fe8 124.8(3) . . . . ?
C102 C97 C101 C100 -176.2(3) . . . . ?
C74 C73 C77 Fe10 59.41(17) . . . . ?
C74 C73 C77 C76 0.5(3) . . . . ?
C74 C73 C78 C79 -168.7(2) . . . . ?
C120 C116 C117 Fe12 59.15(19) . . . . ?
C120 C116 C117 C118 0.2(3) . . . . ?
C120 C116 C115 C114 90.0(3) . . . . ?
C156 C152 C153 Fe5 59.73(18) . . . . ?
C156 C152 C153 C154 0.4(3) . . . . ?
C156 C152 C151 C150 -15.2(4) . . . . ?
C156 C155 C154 Fe5 -59.23(18) . . . . ?
C156 C155 C154 C153 -0.5(3) . . . . ?
C62 C61 C66 C67 175.9(3) . . . . ?
C62 C61 C65 Fe6 -59.13(18) . . . . ?
C62 C61 C65 C64 -0.2(3) . . . . ?
C153 C152 C156 Fe5 -59.39(18) . . . . ?
C153 C152 C156 C155 -0.7(3) . . . . ?
C153 C152 C151 C150 167.1(3) . . . . ?
C137 C133 C134 Fe6 -58.84(19) . . . . ?
C137 C133 C134 C135 0.1(3) . . . . ?
C137 C133 C138 C139 161.7(3) . . . . ?
C52 C53 C49 Fe5 -59.79(18) . . . . ?
C52 C53 C49 C50 -0.4(3) . . . . ?
C52 C53 C49 C54 176.3(2) . . . . ?
C57 C56 C60 Fe12 59.32(19) . . . . ?
C57 C56 C60 C59 -0.1(3) . . . . ?
C57 C56 C55 C54 86.8(3) . . . . ?
C117 C116 C120 Fe12 -59.42(19) . . . . ?
C117 C116 C120 C119 -0.3(3) . . . . ?
C117 C116 C115 C114 -85.3(4) . . . . ?
C117 C118 C119 Fe12 59.1(2) . . . . ?
C117 C118 C119 C120 -0.2(4) . . . . ?
C129 C128 C127 C126 -165.4(3) . . . . ?
C133 C137 C136 Fe6 59.6(2) . . . . ?
C133 C137 C136 C135 0.0(3) . . . . ?
C133 C134 C135 Fe6 -59.51(19) . . . . ?
C133 C134 C135 C136 -0.1(3) . . . . ?
C79 C80 C84 Fe9 -122.8(3) . . . . ?
C79 C80 C84 C83 178.1(3) . . . . ?
C79 C80 C81 Fe9 122.9(3) . . . . ?
C79 C80 C81 C82 -177.9(3) . . . . ?
C115 C116 C120 Fe12 124.5(3) . . . . ?
C115 C116 C120 C119 -176.4(3) . . . . ?
C115 C116 C117 Fe12 -124.8(3) . . . . ?
C115 C116 C117 C118 176.3(3) . . . . ?
C134 C133 C138 C139 -22.4(5) . . . . ?
C134 C135 C136 Fe6 -59.8(2) . . . . ?
C134 C135 C136 C137 0.0(3) . . . . ?
C70 C71 C72 Fe9 -59.3(2) . . . . ?
C70 C71 C72 C68 -0.4(3) . . . . ?
C55 C56 C60 Fe12 -122.3(3) . . . . ?
C55 C56 C60 C59 178.3(2) . . . . ?
C55 C56 C57 Fe12 122.7(3) . . . . ?
C55 C56 C57 C58 -178.4(3) . . . . ?
C81 C80 C84 Fe9 59.3(2) . . . . ?
C81 C80 C84 C83 0.2(3) . . . . ?
C81 C80 C79 C78 82.1(3) . . . . ?
C81 C82 C83 Fe9 -59.3(2) . . . . ?
C81 C82 C83 C84 0.3(4) . . . . ?
C122 C121 C125 Fe4 58.66(19) . . . . ?
C122 C121 C125 C124 0.3(3) . . . . ?
C122 C121 C126 C127 -19.1(4) . . . . ?
C127 C128 C129 Fe3 -124.1(3) . . . . ?
C127 C128 C129 C130 176.3(3) . . . . ?
C126 C121 C125 Fe4 -124.4(3) . . . . ?
C126 C121 C125 C124 177.2(3) . . . . ?
C126 C121 C122 Fe4 124.5(3) . . . . ?
C126 C121 C122 C123 -176.9(3) . . . . ?
C150 C145 C146 Fe11 -122.6(3) . . . . ?
C150 C145 C146 C147 178.9(3) . . . . ?
C51 C50 C49 Fe5 59.29(18) . . . . ?
C51 C50 C49 C53 0.2(3) . . . . ?
C51 C50 C49 C54 -176.5(2) . . . . ?
C136 C137 C133 Fe6 -58.9(2) . . . . ?
C136 C137 C133 C134 -0.1(3) . . . . ?
C136 C137 C133 C138 176.6(3) . . . . ?
C151 C152 C156 Fe5 122.6(3) . . . . ?
C151 C152 C156 C155 -178.7(3) . . . . ?
C151 C152 C153 Fe5 -122.2(3) . . . . ?
C151 C152 C153 C154 178.4(3) . . . . ?
C139 C140 C141 Fe10 -122.2(3) . . . . ?
C139 C140 C141 C142 179.1(2) . . . . ?
C139 C140 C144 Fe10 122.4(3) . . . . ?
C139 C140 C144 C143 -179.3(3) . . . . ?
C138 C133 C134 Fe6 124.7(3) . . . . ?
C138 C133 C134 C135 -176.4(3) . . . . ?
